data_1563092
loop_
_publ_author_name
'Lockyer, Selena'
'Chiesa, Alessandro'
'Timco, Grigore A.'
'Bennett, Thomas M.'
'Vitorica-Yrzebal, Inigo'
'McInnes, Eric J. L.'
'Carretta, Stefano'
'Winpenny, Richard E. P.'

_publ_section_title
;
 Targeting Molecular Quantum Memory with Embedded Error Correction
;
_journal_name_full 'Chemical Science'
_journal_paper_doi 10.1039/D1SC01506K
_journal_year 2021
_chemical_formula_moiety 'C80 H144 Cr8 F8 O32, C22 H18 Cu F12 N3 O4, 0.189(H2 O)'
_chemical_formula_sum 'C102 H162.41 Cr8 Cu F20 N3 O36.2'
_chemical_formula_weight 2869.55
_chemical_name_systematic '[Cr7NiF8(O2CBu)16](ImCH2NH2(CH2)2C6H5)[Cu(O2C5HF6)2OCCH3]'
_chemical_properties_physical Moisture-sensitive,Heat-sensitive
_space_group_crystal_system orthorhombic
_space_group_IT_number 61
_space_group_name_Hall '-P 2ac 2ab'
_space_group_name_H-M_alt 'P b c a'
_atom_sites_solution_hydrogens mixed
_atom_sites_solution_primary dual
_audit_creation_date 2021-01-12
_audit_creation_method
;
Olex2 1.3
(compiled 2020.11.12 svn.r5f609507 for OlexSys, GUI svn.r6226)
;
_audit_update_record
;
2021-01-20 deposited with the CCDC.	2021-05-31 downloaded from the CCDC.
;
_cell_angle_alpha 90
_cell_angle_beta 90
_cell_angle_gamma 90
_cell_formula_units_Z 8
_cell_length_a 28.1451(14)
_cell_length_b 28.4820(15)
_cell_length_c 36.1611(9)
_cell_measurement_reflns_used 9911
_cell_measurement_temperature 104(7)
_cell_measurement_theta_max 66.9390
_cell_measurement_theta_min 2.4020
_cell_volume 28988(2)
_computing_cell_refinement 'CrysAlisPro 1.171.39.27b (Rigaku OD, 2015)'
_computing_data_collection 'CrysAlisPro 1.171.39.27b (Rigaku OD, 2015)'
_computing_data_reduction 'CrysAlisPro 1.171.39.27b (Rigaku OD, 2015)'
_computing_molecular_graphics 'Olex2 1.3 (Dolomanov et al., 2009)'
_computing_publication_material 'Olex2 1.3 (Dolomanov et al., 2009)'
_computing_structure_refinement 'SHELXL 2018/3 (Sheldrick, 2015)'
_computing_structure_solution 'SHELXT 2018/2 (Sheldrick, 2018)'
_diffrn_ambient_temperature 100
_diffrn_measured_fraction_theta_full 0.965
_diffrn_measured_fraction_theta_max 0.965
_diffrn_measurement_details
;
List of Runs (angles in degrees, time in seconds):

  # Type    Start    End  Width  t~exp~   \w     \q     \k     \f   Frames
#--------------------------------------------------------------------------
  1  \w     20.00  46.00   1.00   10.00    --    5.00  72.00-123.00   26
  2  \w    -69.00 -20.00   1.00   10.00    --  -45.90 -71.00 -17.00   49
  3  \w   -135.00 -49.00   1.00   13.00    -- -107.20  71.00 112.00   86
  4  \w   -142.00 -19.00   1.00   13.00    -- -107.20  72.00-123.00  123
  5  \w    -73.00  27.00   1.00    8.00    --  -45.90  57.00-180.00  100
;
_diffrn_measurement_device 'four-circle diffractometer'
_diffrn_measurement_device_type 'XtaLAB AFC11 (RINC): Kappa single'
_diffrn_measurement_method '\w scans'
_diffrn_radiation_type CuK\a
_diffrn_radiation_wavelength 1.54184
_diffrn_reflns_av_R_equivalents 0.1023
_diffrn_reflns_av_unetI/netI 0.0780
_diffrn_reflns_Laue_measured_fraction_full 0.965
_diffrn_reflns_Laue_measured_fraction_max 0.965
_diffrn_reflns_limit_h_max 25
_diffrn_reflns_limit_h_min -23
_diffrn_reflns_limit_k_max 26
_diffrn_reflns_limit_k_min -24
_diffrn_reflns_limit_l_max 22
_diffrn_reflns_limit_l_min -33
_diffrn_reflns_number 38107
_diffrn_reflns_point_group_measured_fraction_full 0.965
_diffrn_reflns_point_group_measured_fraction_max 0.965
_diffrn_reflns_theta_full 45.013
_diffrn_reflns_theta_max 45.013
_diffrn_reflns_theta_min 2.444
_exptl_absorpt_coefficient_mu 5.703
_exptl_absorpt_correction_T_max 1.00000
_exptl_absorpt_correction_T_min 0.65072
_exptl_absorpt_correction_type multi-scan
_exptl_absorpt_process_details
;
CrysAlisPro 1.171.39.27b (Rigaku Oxford Diffraction, 2015)
Empirical absorption correction using spherical harmonics,
 implemented in SCALE3 ABSPACK scaling algorithm.
;
_exptl_crystal_colour 'metallic dark green'
_exptl_crystal_colour_lustre metallic
_exptl_crystal_colour_modifier dark
_exptl_crystal_colour_primary green
_exptl_crystal_density_diffrn 1.315
_exptl_crystal_description block
_exptl_crystal_F_000 11888
_exptl_crystal_preparation '40 degrees C'
_exptl_crystal_recrystallization_method 'Warm acetone / slow evaporation'
_exptl_crystal_size_max 0.3
_exptl_crystal_size_mid 0.3
_exptl_crystal_size_min 0.1
_refine_diff_density_max 1.266
_refine_diff_density_min -1.009
_refine_diff_density_rms 0.104
_refine_ls_extinction_method none
_refine_ls_goodness_of_fit_ref 1.116
_refine_ls_hydrogen_treatment constr
_refine_ls_matrix_type full
_refine_ls_number_parameters 1411
_refine_ls_number_reflns 11313
_refine_ls_number_restraints 719
_refine_ls_restrained_S_all 1.123
_refine_ls_R_factor_all 0.1015
_refine_ls_R_factor_gt 0.0779
_refine_ls_shift/su_max 0.001
_refine_ls_shift/su_mean 0.000
_refine_ls_structure_factor_coef Fsqd
_refine_ls_weighting_details 'w=1/[\s^2^(Fo^2^)+(0.1648P)^2^] where P=(Fo^2^+2Fc^2^)/3'
_refine_ls_weighting_scheme calc
_refine_ls_wR_factor_gt 0.2275
_refine_ls_wR_factor_ref 0.2469
_reflns_Friedel_coverage 0.000
_reflns_number_gt 7863
_reflns_number_total 11313
_reflns_threshold_expression 'I > 2\s(I)'
_cod_data_source_file d1sc01506k2.cif
_cod_data_source_block rrepw279
_cod_original_formula_sum 'C102 H162.41 Cr8 Cu F20 N3 O36.20'
_cod_database_code 1563092
_shelx_shelxl_version_number 2018/3
_shelx_space_group_comment
;
The symmetry employed for this shelxl refinement is uniquely defined
by the following loop, which should always be used as a source of
symmetry information in preference to the above space-group names.
They are only intended as comments.
;
_olex2_refinement_description
;
1. Fixed Uiso
 At 1.2 times of:
  All C(H) groups, All C(H,H) groups, All N(H) groups, All N(H,H) groups
 At 1.5 times of:
  All C(H,H,H) groups, All O(H,H) groups
2. Restrained distances
 O4-O1
 -3 with sigma of 0.02
 O38-O4
 -3 with sigma of 0.02
 F4-C5 = F6-C5 = F5-C5
 1.35 with sigma of 0.02
 F1-C2 = F2-C2 = F3-C2
 1.35 with sigma of 0.02
 C1A-C106 = C105-C104
 1.5 with sigma of 0.02
 N3-C97 = N3A-C97A
 1.45 with sigma of 0.02
 N3A-C106 = N3-C105
 1.45 with sigma of 0.02
 C104-C102
 1.45 with sigma of 0.02
 C97-C15 = C97A-C15
 1.5 with sigma of 0.02
 C1A-C109
 2.4 with sigma of 0.02
 C1A-C108
 1.45 with sigma of 0.02
 F4A-C5A = F6A-C5A = F5A-C5A = F3A-C2A = F1A-C2A = F2A-C2A = F2-C2 = F1-C2 =
 F3-C2 = F6-C5 = F5-C5 = F4-C5
 1.35 with sigma of 0.02
 F6-F5
 2.35 with sigma of 0.02
 F3A-F2A
 2.35 with sigma of 0.02
 F6A-F5A
 2.35 with sigma of 0.02
 F6-F4
 2.35 with sigma of 0.02
 C18-C21 \\sim C18A-C21A
 with sigma of 0.02
 Cu1-O1 \\sim Cu1-O38
 with sigma of 0.02
 Cu1-C1 \\sim Cu1-C115
 with sigma of 0.04
 O1-C1 \\sim O38-C115
 with sigma of 0.02
 Cu1A-N1 \\sim Cu1-N1
 with sigma of 0.02
 O1-C2 \\sim O38-C2A
 with sigma of 0.04
 O1-C3 \\sim O38-C3A
 with sigma of 0.04
 Cu1-C4 \\sim Cu1-C4A
 with sigma of 0.04
 O38-C115 \\sim O1-C1 \\sim O2-C4 \\sim O2A-C4A
 with sigma of 0.002
 Cu1-O2 \\sim Cu1-O2A
 with sigma of 0.02
 C20-C21 \\sim C20A-C21A
 with sigma of 0.04
 F2-C1 \\sim F2A-C115
 with sigma of 0.04
 O2-C5 \\sim O2A-C5A
 with sigma of 0.04
 F3-C1 \\sim F3A-C115
 with sigma of 0.04
 C17-C21 \\sim C17-C21A
 with sigma of 0.04
 O2-C3 \\sim O2A-C3A
 with sigma of 0.04
 C4-C1 \\sim C4A-C115
 with sigma of 0.04
 C19-C21 \\sim C19A-C21A
 with sigma of 0.04
 O2-C4 \\sim O2A-C4A
 with sigma of 0.02
 C2-C1 \\sim C2A-C115
 with sigma of 0.02
 C1-C3 \\sim C115-C3A
 with sigma of 0.02
 F1-C1 \\sim F1A-C115
 with sigma of 0.04
 C104-C105 \\sim C1A-C106
 with sigma of 0.02
 C18-C19 \\sim C18A-C19A
 with sigma of 0.02
 C17-C20 \\sim C17-C20A
 with sigma of 0.04
 C19-C20 \\sim C19A-C20A
 with sigma of 0.04
 C17-C18 \\sim C17-C18A
 with sigma of 0.02
 F6-C5 \\sim F6A-C5A
 with sigma of 0.02
 F1-F3 \\sim F1A-F3A
 with sigma of 0.04
 C18-C20 \\sim C18A-C20A
 with sigma of 0.02
 C17-C19 \\sim C17-C19A
 with sigma of 0.04
 N3-C104 \\sim N3A-C1A
 with sigma of 0.04
 C4-C3 \\sim C4A-C3A
 with sigma of 0.02
 F4-F5 \\sim F4A-F5A
 with sigma of 0.04
 N3-C97 \\sim N3A-C97A
 with sigma of 0.02
 F3-C2 \\sim F3A-C2A
 with sigma of 0.02
 F4-F6 \\sim F4A-F6A
 with sigma of 0.04
 C97-C105 \\sim C97A-C106
 with sigma of 0.04
 C15-N3 \\sim C15-N3A
 with sigma of 0.04
 N3-C105 \\sim N3A-C106
 with sigma of 0.02
 F4-C4 \\sim F4A-C4A
 with sigma of 0.04
 F1-C2 \\sim F1A-C2A
 with sigma of 0.02
 C73-C74 \\sim C73A-C74A
 with sigma of 0.02
 F5-F6 \\sim F5A-F6A
 with sigma of 0.04
 F5-C4 \\sim F5A-C4A
 with sigma of 0.04
 C50-C51 \\sim C50A-C51A
 with sigma of 0.04
 C38-C41 \\sim C38A-C41A
 with sigma of 0.02
 C47-C50 \\sim C47-C50A
 with sigma of 0.04
 F6-C4 \\sim F6A-C4A
 with sigma of 0.04
 C73-C76 \\sim C73A-C76A
 with sigma of 0.02
 C73-C75 \\sim C73A-C75A
 with sigma of 0.02
 C72-C76 \\sim C72-C76A
 with sigma of 0.04
 C48-C49 \\sim C48A-C49A
 with sigma of 0.02
 F2-F3 \\sim F2A-F3A
 with sigma of 0.04
 C72-C74 \\sim C72-C74A
 with sigma of 0.04
 C37-C41 \\sim C37-C41A
 with sigma of 0.04
 C74-C76 \\sim C74A-C76A
 with sigma of 0.04
 F2-C2 \\sim F2A-C2A
 with sigma of 0.02
 C37-C40 \\sim C37-C40A
 with sigma of 0.04
 C75-C76 \\sim C75A-C76A
 with sigma of 0.04
 F4-C5 \\sim F4A-C5A
 with sigma of 0.02
 C48-C51 \\sim C48A-C51A
 with sigma of 0.02
 F5-C5 \\sim F5A-C5A
 with sigma of 0.02
 C62-C63 \\sim C62-C63A
 with sigma of 0.02
 C49-C50 \\sim C49A-C50A
 with sigma of 0.04
 C5-C3 \\sim C5A-C3A
 with sigma of 0.04
 C63-C64 \\sim C63A-C64A
 with sigma of 0.02
 C39-C40 \\sim C39A-C40A
 with sigma of 0.04
 C2-C3 \\sim C2A-C3A
 with sigma of 0.04
 C40-C41 \\sim C40A-C41A
 with sigma of 0.04
 C5-C4 \\sim C5A-C4A
 with sigma of 0.02
 C37-C39 \\sim C37-C39A
 with sigma of 0.04
 C72-C73 \\sim C72-C73A
 with sigma of 0.02
 F1-F2 \\sim F1A-F2A
 with sigma of 0.04
 C39-C41 \\sim C39A-C41A
 with sigma of 0.04
 C63-C65 \\sim C63A-C65A
 with sigma of 0.02
 C63-C66 \\sim C63A-C66A
 with sigma of 0.02
 C62-C64 \\sim C62-C64A
 with sigma of 0.04
 C62-C65 \\sim C62-C65A
 with sigma of 0.04
 C62-C66 \\sim C62-C66A
 with sigma of 0.04
 C64-C65 \\sim C64A-C65A
 with sigma of 0.04
 C47-C48 \\sim C47-C48A
 with sigma of 0.02
 C64-C66 \\sim C64A-C66A
 with sigma of 0.04
 C48-C50 \\sim C48A-C50A
 with sigma of 0.02
 C65-C66 \\sim C65A-C66A
 with sigma of 0.04
 C47-C49 \\sim C47-C49A
 with sigma of 0.04
 C42-C43 \\sim C42-C43A
 with sigma of 0.02
 C47-C51 \\sim C47-C51A
 with sigma of 0.04
 C43-C44 \\sim C43A-C44A
 with sigma of 0.02
 C49-C51 \\sim C49A-C51A
 with sigma of 0.04
 C43-C45 \\sim C43A-C45A
 with sigma of 0.02
 C72-C75 \\sim C72-C75A
 with sigma of 0.04
 C43-C46 \\sim C43A-C46A
 with sigma of 0.02
 C42-C44 \\sim C42-C44A
 with sigma of 0.04
 C42-C45 \\sim C42-C45A
 with sigma of 0.04
 C42-C46 \\sim C42-C46A
 with sigma of 0.04
 C74-C75 \\sim C74A-C75A
 with sigma of 0.04
 C44-C45 \\sim C44A-C45A
 with sigma of 0.04
 C44-C46 \\sim C44A-C46A
 with sigma of 0.04
 C45-C46 \\sim C45A-C46A
 with sigma of 0.04
 C37-C38 \\sim C37-C38A
 with sigma of 0.02
 C38-C39 \\sim C38A-C39A
 with sigma of 0.02
 C38-C40 \\sim C38A-C40A
 with sigma of 0.02
 C15-C97 \\sim C15-C97A
 with sigma of 0.02
 F4A-C4A \\sim C4A-F5A
 with sigma of 0.02
 F5A-C4A \\sim C4A-F6A
 with sigma of 0.02
3. Restrained planarity
 C5A, C4A, O2A, C3A, C115, O38, C2A
 with sigma of 0.1
4. Uiso/Uaniso restraints and constraints
F4A \\sim F5A \\sim F6A \\sim C5A \\sim O2A \\sim C4A \\sim C3A \\sim C115
\\sim F2A \\sim C2A \\sim F1A \\sim F3A \\sim F1 \\sim F2 \\sim F3 \\sim C2
\\sim F4 \\sim F5 \\sim F6 \\sim O2 \\sim C5 \\sim C4 \\sim C1 \\sim C3 \\sim
O1 \\sim O38: within 2A with sigma of 0.002 and sigma for terminal atoms of
0.004 within 2A
O38 \\sim O1: within 2A with sigma of 0.002 and sigma for terminal atoms of
0.004 within 2A
C106 \\sim C105 \\sim C104 \\sim C1A \\sim C97 \\sim N3A \\sim N3 \\sim C97A:
within 2A with sigma of 0.02 and sigma for terminal atoms of 0.04 within 2A
C21A \\sim C21 \\sim C19A \\sim C19 \\sim C20A \\sim C20 \\sim C18A \\sim C18:
within 2A with sigma of 0.04 and sigma for terminal atoms of 0.08 within 2A
F1 \\sim F2 \\sim F3 \\sim C2: within 2A with sigma of 0.04 and sigma for
terminal atoms of 0.08 within 2A
C21 \\sim C21A: within 2A with sigma of 0.002 and sigma for terminal atoms of
0.004 within 2A
F4 \\sim F5 \\sim F6 \\sim C5: within 2A with sigma of 0.04 and sigma for
terminal atoms of 0.08 within 2A
C63 \\sim C64 \\sim C65 \\sim C66 \\sim C64A \\sim C63A \\sim C66A \\sim C65A:
within 2A with sigma of 0.04 and sigma for terminal atoms of 0.08 within 2A
C48 \\sim C49 \\sim C50 \\sim C51 \\sim C48A \\sim C49A \\sim C50A \\sim C51A:
within 2A with sigma of 0.04 and sigma for terminal atoms of 0.08 within 2A
C38 \\sim C39 \\sim C40 \\sim C41 \\sim C38A \\sim C39A \\sim C40A \\sim C41A:
within 2A with sigma of 0.04 and sigma for terminal atoms of 0.08 within 2A
C73 \\sim C74 \\sim C75 \\sim C76 \\sim C75A \\sim C73A \\sim C76A \\sim C74A:
within 2A with sigma of 0.04 and sigma for terminal atoms of 0.08 within 2A
C43 \\sim C44 \\sim C45 \\sim C46 \\sim C43A \\sim C44A \\sim C46A \\sim C45A:
within 2A with sigma of 0.04 and sigma for terminal atoms of 0.08 within 2A
C101 \\sim C102 \\sim C103 \\sim C98 \\sim C99 \\sim C100: within 2A with sigma
of 0.02 and sigma for terminal atoms of 0.04 within 2A
C111 \\sim C112 \\sim C110 \\sim C107 \\sim C108 \\sim C109: within 2A with
sigma of 0.02 and sigma for terminal atoms of 0.04 within 2A
Uanis(Cu1A) = Uanis(Cu1)
5. Rigid body (RIGU) restrains
 C60, C61, Cu1, F8, F9, F1, F2, F10, F11, F12, F3, F4, F5, F6, O1, O3, O4, O2,
 C5, C6, C7, C8, C2, C9, C4, C1, C10, C3, F1A, F2A, F3A, F4A, F5A, F6A, O2A,
 C5A, C2A, C4A, C115, C3A, O38, F7
 with sigma for 1-2 distances of 0.002 and sigma for 1-3 distances of 0.002
 C99, Cu1, O1, O3, O4, O2, N1, C1, C6, C9, C4, C14, C16, C2, C3, C7, C8, C10,
 C5, N2, C15, F1, F2, F3, F7, F8, F9, F10, F11, F12, F4, F5, F6, C97, C97A, N3,
 N3A, C105, C106, C104, C1A, C102, C103, C101, C98, C100
 with sigma for 1-2 distances of 0.002 and sigma for 1-3 distances of 0.002
 F1, F2, F3, F4, F5, F6, O1, O2, C5, C2, C4, C1, C3
 with sigma for 1-2 distances of 0.002 and sigma for 1-3 distances of 0.002
 O35, C87, O34, C88, C91, C90, C89
 with sigma for 1-2 distances of 0.002 and sigma for 1-3 distances of 0.002
 C18, C20, C21, C18A, C19, C19A, C20A, C17, O7, O6
 with sigma for 1-2 distances of 0.002 and sigma for 1-3 distances of 0.002
 C43, C44, C45, C46, C43A, C44A, C46A, C45A
 with sigma for 1-2 distances of 0.002 and sigma for 1-3 distances of 0.002
 C73, C74, C75, C76, C75A, C73A, C76A, C74A, C72, O28, O29
 with sigma for 1-2 distances of 0.002 and sigma for 1-3 distances of 0.002
 C33, C34, C35, C36, O12, C32, O13
 with sigma for 1-2 distances of 0.002 and sigma for 1-3 distances of 0.002
 O21, C52, O20, C54, C56, C55, C53
 with sigma for 1-2 distances of 0.002 and sigma for 1-3 distances of 0.002
 C63, C64, C65, C66, C64A, C63A, C66A, C65A, C62, O25, O24
 with sigma for 1-2 distances of 0.002 and sigma for 1-3 distances of 0.002
 C38, C39, C40, C41, C38A, C39A, C40A, C41A, C37, O15, O14
 with sigma for 1-2 distances of 0.002 and sigma for 1-3 distances of 0.002
 O19, C47, O18, C49, C50, C51, C49A, C50A, C51A, C48, C48A
 with sigma for 1-2 distances of 0.002 and sigma for 1-3 distances of 0.002
 C81, C78, C79, C80, C77, O31, O30
 with sigma for 1-2 distances of 0.002 and sigma for 1-3 distances of 0.002
 C28, C29, C30, C31, C27, O11, O10
 with sigma for 1-2 distances of 0.002 and sigma for 1-3 distances of 0.002
 C69, C68, C70, C71, C67, O27, O26
 with sigma for 1-2 distances of 0.002 and sigma for 1-3 distances of 0.002
 C61, C58, C59, C60, O23, O22, C57
 with sigma for 1-2 distances of 0.002 and sigma for 1-3 distances of 0.002
6. Others
 Sof(C75A)=Sof(H75D)=Sof(H75E)=Sof(H75F)=Sof(C73A)=Sof(C76A)=Sof(H76D)=
 Sof(H76E)=Sof(H76F)=Sof(C74A)=Sof(H74D)=Sof(H74E)=Sof(H74F)=1-FVAR(1)
 Sof(C73)=Sof(C74)=Sof(H74A)=Sof(H74B)=Sof(H74C)=Sof(C75)=Sof(H75A)=Sof(H75B)=
 Sof(H75C)=Sof(C76)=Sof(H76A)=Sof(H76B)=Sof(H76C)=FVAR(1)
 Sof(C64A)=Sof(H64D)=Sof(H64E)=Sof(H64F)=Sof(C63A)=Sof(C66A)=Sof(H66D)=
 Sof(H66E)=Sof(H66F)=Sof(C65A)=Sof(H65D)=Sof(H65E)=Sof(H65F)=1-FVAR(2)
 Sof(C63)=Sof(C64)=Sof(H64A)=Sof(H64B)=Sof(H64C)=Sof(C65)=Sof(H65A)=Sof(H65B)=
 Sof(H65C)=Sof(C66)=Sof(H66A)=Sof(H66B)=Sof(H66C)=FVAR(2)
 Sof(C43A)=Sof(C44A)=Sof(H44D)=Sof(H44E)=Sof(H44F)=Sof(C46A)=Sof(H46D)=
 Sof(H46E)=Sof(H46F)=Sof(C45A)=Sof(H45D)=Sof(H45E)=Sof(H45F)=1-FVAR(3)
 Sof(C43)=Sof(C44)=Sof(H44A)=Sof(H44B)=Sof(H44C)=Sof(C45)=Sof(H45A)=Sof(H45B)=
 Sof(H45C)=Sof(C46)=Sof(H46A)=Sof(H46B)=Sof(H46C)=FVAR(3)
 Sof(C38A)=Sof(C39A)=Sof(H39D)=Sof(H39E)=Sof(H39F)=Sof(C40A)=Sof(H40D)=
 Sof(H40E)=Sof(H40F)=Sof(C41A)=Sof(H41D)=Sof(H41E)=Sof(H41F)=1-FVAR(4)
 Sof(C38)=Sof(C39)=Sof(H39A)=Sof(H39B)=Sof(H39C)=Sof(C40)=Sof(H40A)=Sof(H40B)=
 Sof(H40C)=Sof(C41)=Sof(H41A)=Sof(H41B)=Sof(H41C)=FVAR(4)
 Sof(C18A)=Sof(C21A)=Sof(H21D)=Sof(H21E)=Sof(H21F)=Sof(C20A)=Sof(H20D)=
 Sof(H20E)=Sof(H20F)=Sof(C19A)=Sof(H19D)=Sof(H19E)=Sof(H19F)=1-FVAR(5)
 Sof(C18)=Sof(C19)=Sof(H19A)=Sof(H19B)=Sof(H19C)=Sof(C20)=Sof(H20A)=Sof(H20B)=
 Sof(H20C)=Sof(C21)=Sof(H21A)=Sof(H21B)=Sof(H21C)=FVAR(5)
 Sof(C48A)=Sof(C49A)=Sof(H49D)=Sof(H49E)=Sof(H49F)=Sof(C50A)=Sof(H50D)=
 Sof(H50E)=Sof(H50F)=Sof(C51A)=Sof(H51D)=Sof(H51E)=Sof(H51F)=1-FVAR(6)
 Sof(C48)=Sof(C49)=Sof(H49A)=Sof(H49B)=Sof(H49C)=Sof(C50)=Sof(H50A)=Sof(H50B)=
 Sof(H50C)=Sof(C51)=Sof(H51A)=Sof(H51B)=Sof(H51C)=FVAR(6)
 Sof(C97A)=Sof(H97C)=Sof(H97D)=Sof(N3A)=Sof(H3AA)=Sof(H3AB)=Sof(C106)=
 Sof(H10E)=Sof(H10F)=Sof(C1A)=Sof(H1AA)=Sof(H1AB)=Sof(C107)=Sof(H107)=Sof(C108)=
 Sof(C109)=Sof(H109)=Sof(C110)=Sof(H110)=Sof(C111)=Sof(H111)=Sof(C112)=
 Sof(H112)=1-FVAR(7)
 Sof(C102)=Sof(C103)=Sof(H103)=Sof(C98)=Sof(H98)=Sof(C99)=Sof(H99)=Sof(C100)=
 Sof(H100)=Sof(C101)=Sof(H101)=Sof(N3)=Sof(H3A)=Sof(H3B)=Sof(C97)=Sof(H97A)=
 Sof(H97B)=Sof(C104)=Sof(H10A)=Sof(H10B)=Sof(C105)=Sof(H10C)=Sof(H10D)=FVAR(7)
 Sof(F1A)=Sof(F2A)=Sof(F3A)=Sof(F4A)=Sof(F5A)=Sof(F6A)=Sof(O2A)=Sof(C5A)=
 Sof(C2A)=Sof(C4A)=Sof(C115)=Sof(C3A)=Sof(H3AC)=Sof(O38)=Sof(Cu1A)=1-FVAR(8)
 Sof(Cu1)=Sof(F1)=Sof(F2)=Sof(F3)=Sof(F4)=Sof(F5)=Sof(F6)=Sof(O1)=Sof(O2)=
 Sof(C5)=Sof(C2)=Sof(C4)=Sof(C1)=Sof(C3)=Sof(H3)=FVAR(8)
 Sof(O5)=Sof(H5A)=Sof(H5B)=FVAR(9)
7.a Riding coordinates:
 O5(H5A,H5B)
7.b Secondary CH2 refined with riding coordinates:
 N3(H3A,H3B), C97(H97A,H97B), C104(H10A,H10B), C105(H10C,H10D), C97A(H97C,
 H97D), N3A(H3AA,H3AB), C106(H10E,H10F), C1A(H1AA,H1AB)
7.c Me refined with riding coordinates:
 C79(H79A,H79B,H79C), C34(H34A,H34B,H34C), C35(H35A,H35B,H35C), C69(H69A,H69B,
 H69C), C36(H36A,H36B,H36C), C24(H24A,H24B,H24C), C89(H89A,H89B,H89C), C29(H29A,
 H29B,H29C), C80(H80A,H80B,H80C), C64(H64A,H64B,H64C), C44(H44A,H44B,H44C),
 C90(H90A,H90B,H90C), C30(H30A,H30B,H30C), C31(H31A,H31B,H31C), C54(H54A,H54B,
 H54C), C91(H91A,H91B,H91C), C70(H70A,H70B,H70C), C94(H94A,H94B,H94C), C71(H71A,
 H71B,H71C), C55(H55A,H55B,H55C), C65(H65A,H65B,H65C), C25(H25A,H25B,H25C),
 C81(H81A,H81B,H81C), C84(H84A,H84B,H84C), C26(H26A,H26B,H26C), C95(H95A,H95B,
 H95C), C56(H56A,H56B,H56C), C85(H85A,H85B,H85C), C66(H66A,H66B,H66C), C86(H86A,
 H86B,H86C), C96(H96A,H96B,H96C), C19(H19A,H19B,H19C), C45(H45A,H45B,H45C),
 C59(H59A,H59B,H59C), C20(H20A,H20B,H20C), C21(H21A,H21B,H21C), C60(H60A,H60B,
 H60C), C49(H49A,H49B,H49C), C39(H39A,H39B,H39C), C46(H46A,H46B,H46C), C50(H50A,
 H50B,H50C), C51(H51A,H51B,H51C), C40(H40A,H40B,H40C), C61(H61A,H61B,H61C),
 C41(H41A,H41B,H41C), C74(H74A,H74B,H74C), C75(H75A,H75B,H75C), C76(H76A,H76B,
 H76C), C75A(H75D,H75E,H75F), C76A(H76D,H76E,H76F), C74A(H74D,H74E,H74F),
 C64A(H64D,H64E,H64F), C66A(H66D,H66E,H66F), C65A(H65D,H65E,H65F), C44A(H44D,
 H44E,H44F), C46A(H46D,H46E,H46F), C45A(H45D,H45E,H45F), C39A(H39D,H39E,H39F),
 C40A(H40D,H40E,H40F), C41A(H41D,H41E,H41F), C21A(H21D,H21E,H21F), C20A(H20D,
 H20E,H20F), C19A(H19D,H19E,H19F), C49A(H49D,H49E,H49F), C50A(H50D,H50E,H50F),
 C51A(H51D,H51E,H51F)
7.d Aromatic/amide H refined with riding coordinates:
 N2(H2), C14(H14), C16(H16), C8(H8), C3(H3), C103(H103), C98(H98), C99(H99),
 C100(H100), C101(H101), C107(H107), C109(H109), C110(H110), C111(H111),
 C112(H112), C3A(H3AC)
7.e Fitted hexagon refined as free rotating group:
 C102(C103,C98,C99,C100,C101), C107(C108,C109,C110,C111,C112)
;
_smtbx_masks_void_probe_radius 1.2
_smtbx_masks_void_truncation_radius 1.2
_olex2_submission_special_instructions 'No special instructions were received'
_oxdiff_exptl_absorpt_empirical_details
;
Empirical correction (ABSPACK) includes:
- Absorption correction using spherical harmonics
- Frame scaling
;

loop_
_space_group_symop_operation_xyz
'x, y, z'
'-x+1/2, -y, z+1/2'
'x+1/2, -y+1/2, -z'
'-x, y+1/2, -z+1/2'
'-x, -y, -z'
'x-1/2, y, -z-1/2'
'-x-1/2, y-1/2, z'
'x, -y-1/2, z-1/2'

loop_
_atom_site_label
_atom_site_type_symbol
_atom_site_fract_x
_atom_site_fract_y
_atom_site_fract_z
_atom_site_U_iso_or_equiv
_atom_site_adp_type
_atom_site_occupancy
_atom_site_site_symmetry_order
_atom_site_calc_flag
_atom_site_refinement_flags_posn
_atom_site_refinement_flags_adp
_atom_site_refinement_flags_occupancy
_atom_site_disorder_assembly
_atom_site_disorder_group
Cr1 Cr 0.50412(6) 0.84629(6) 0.57074(4) 0.0275(5) Uani 1 1 d . . . . .
Cr2 Cr 0.40543(6) 0.80106(6) 0.52907(4) 0.0283(5) Uani 1 1 d . . . . .
Cr3 Cr 0.30931(6) 0.73490(6) 0.55129(4) 0.0317(5) Uani 1 1 d . . . . .
Cr8 Cr 0.53131(6) 0.86856(6) 0.66074(4) 0.0312(5) Uani 1 1 d . . . . .
Cr6 Cr 0.41905(6) 0.71889(6) 0.75253(4) 0.0336(6) Uani 1 1 d . . . . .
Cr7 Cr 0.49062(7) 0.81390(6) 0.73859(4) 0.0348(6) Uani 1 1 d . . . . .
Cr4 Cr 0.29276(7) 0.65457(6) 0.61950(5) 0.0367(6) Uani 1 1 d . . . . .
Cr5 Cr 0.34448(7) 0.64812(6) 0.70450(5) 0.0423(6) Uani 1 1 d . . . . .
F13 F 0.45563(18) 0.79853(17) 0.56676(13) 0.0284(14) Uani 1 1 d . . . . .
F14 F 0.36020(19) 0.77715(18) 0.56499(13) 0.0321(15) Uani 1 1 d . . . . .
F20 F 0.48660(19) 0.85281(18) 0.62223(13) 0.0303(15) Uani 1 1 d . . . . .
F19 F 0.50816(19) 0.81405(17) 0.68670(13) 0.0316(15) Uani 1 1 d . . . . .
F18 F 0.4359(2) 0.77751(18) 0.72567(13) 0.0355(15) Uani 1 1 d . . . . .
F16 F 0.32168(19) 0.68342(18) 0.66195(13) 0.0344(15) Uani 1 1 d . . . . .
F15 F 0.33353(19) 0.69310(17) 0.58925(13) 0.0346(15) Uani 1 1 d . . . . .
F17 F 0.3992(2) 0.68972(19) 0.70543(14) 0.0395(16) Uani 1 1 d . . . . .
O35 O 0.5204(2) 0.8397(2) 0.51877(16) 0.0302(17) Uani 1 1 d . . . . .
O37 O 0.4592(3) 0.8962(2) 0.55956(17) 0.0258(18) Uani 1 1 d . . . . .
O7 O 0.5514(2) 0.7990(2) 0.58478(16) 0.0301(17) Uani 1 1 d . . . . .
O13 O 0.5531(2) 0.8947(2) 0.57417(16) 0.0309(18) Uani 1 1 d . . . . .
O6 O 0.5794(2) 0.8292(2) 0.63783(17) 0.0344(18) Uani 1 1 d . . . . .
O31 O 0.4217(2) 0.7358(2) 0.51473(16) 0.0323(17) Uani 1 1 d . . . . .
O8 O 0.4853(3) 0.9106(2) 0.68409(19) 0.0381(19) Uani 1 1 d . . . . .
O33 O 0.3571(3) 0.8058(2) 0.49105(17) 0.036(2) Uani 1 1 d . . . . .
O30 O 0.3497(3) 0.7026(2) 0.51566(17) 0.0363(18) Uani 1 1 d . . . . .
O26 O 0.2434(2) 0.7032(2) 0.62106(18) 0.0378(18) Uani 1 1 d . . . . .
O9 O 0.4542(3) 0.8721(3) 0.73265(19) 0.0392(19) Uani 1 1 d . . . . .
O34 O 0.4496(3) 0.8255(2) 0.49218(16) 0.0323(18) Uani 1 1 d . . . . .
O29 O 0.2591(2) 0.6911(2) 0.53717(17) 0.0394(19) Uani 1 1 d . . . . .
O36 O 0.3885(2) 0.8647(3) 0.54576(18) 0.0359(19) Uani 1 1 d . . . . .
O27 O 0.2655(2) 0.7643(2) 0.58623(17) 0.0345(18) Uani 1 1 d . . . . .
O14 O 0.5298(2) 0.7580(3) 0.74661(19) 0.0412(19) Uani 1 1 d . . . . .
O32 O 0.2873(3) 0.7778(2) 0.5128(2) 0.0377(19) Uani 1 1 d . . . . .
O11 O 0.5469(3) 0.8514(2) 0.75106(18) 0.043(2) Uani 1 1 d . . . . .
O23 O 0.3387(3) 0.6037(2) 0.61832(19) 0.049(2) Uani 1 1 d . . . . .
O10 O 0.5778(2) 0.8823(2) 0.69960(17) 0.0405(19) Uani 1 1 d . . . . .
O16 O 0.4740(3) 0.8157(3) 0.79022(19) 0.046(2) Uani 1 1 d . . . . .
O18 O 0.3537(3) 0.7434(2) 0.76085(19) 0.043(2) Uani 1 1 d . . . . .
O12 O 0.5548(2) 0.9225(2) 0.63266(17) 0.0374(19) Uani 1 1 d . . . . .
O28 O 0.2639(3) 0.6284(3) 0.5749(2) 0.054(2) Uani 1 1 d . . . . .
O17 O 0.4397(3) 0.7465(3) 0.80029(17) 0.050(2) Uani 1 1 d . . . . .
O25 O 0.2513(3) 0.6156(2) 0.64914(19) 0.047(2) Uani 1 1 d . . . . .
O20 O 0.4043(3) 0.6613(3) 0.78193(19) 0.048(2) Uani 1 1 d . . . . .
O15 O 0.4845(3) 0.6945(3) 0.7423(2) 0.050(2) Uani 1 1 d . . . . .
O22 O 0.3794(3) 0.6050(3) 0.6712(2) 0.058(2) Uani 1 1 d . . . . .
O19 O 0.3075(3) 0.6880(3) 0.73805(19) 0.052(2) Uani 1 1 d . . . . .
O24 O 0.2894(3) 0.6047(3) 0.7024(2) 0.060(3) Uani 1 1 d . . . . .
O21 O 0.3692(3) 0.6106(3) 0.7455(2) 0.069(3) Uani 1 1 d . . . . .
C92 C 0.4157(5) 0.8993(4) 0.5544(3) 0.029(3) Uani 1 1 d . . . . .
C22 C 0.4614(4) 0.9089(4) 0.7139(3) 0.029(3) Uani 1 1 d . . . . .
C82 C 0.3118(5) 0.7999(4) 0.4894(3) 0.035(3) Uani 1 1 d . . . . .
C17 C 0.5821(4) 0.8022(4) 0.6101(3) 0.031(3) Uani 1 1 d D . . . .
C88 C 0.5141(4) 0.8512(4) 0.4536(3) 0.041(2) Uani 1 1 d . . . . .
C87 C 0.4926(4) 0.8373(3) 0.4909(3) 0.028(2) Uani 1 1 d . . . . .
C32 C 0.5662(4) 0.9239(4) 0.5989(3) 0.033(2) Uani 1 1 d . . . . .
C27 C 0.5793(4) 0.8717(4) 0.7332(3) 0.034(2) Uani 1 1 d . . . . .
C33 C 0.5990(4) 0.9644(4) 0.5872(3) 0.040(2) Uani 1 1 d . . . . .
C67 C 0.2366(4) 0.7440(4) 0.6082(3) 0.035(2) Uani 1 1 d . . . . .
C72 C 0.2490(4) 0.6493(4) 0.5464(3) 0.038(3) Uani 1 1 d D . . . .
C77 C 0.3938(5) 0.7022(4) 0.5079(3) 0.036(2) Uani 1 1 d . . . . .
C42 C 0.4566(4) 0.7841(5) 0.8108(3) 0.041(3) Uani 1 1 d D . . . .
C62 C 0.2551(4) 0.5983(4) 0.6811(3) 0.038(3) Uani 1 1 d D . . . .
C57 C 0.3674(4) 0.5864(4) 0.6417(3) 0.043(3) Uani 1 1 d . . . . .
C79 C 0.4638(4) 0.6637(4) 0.4763(3) 0.058(3) Uani 1 1 d . . . . .
H79A H 0.474535 0.634416 0.464836 0.087 Uiso 1 1 calc R U . . .
H79B H 0.465104 0.689146 0.458027 0.087 Uiso 1 1 calc R U . . .
H79C H 0.484422 0.671419 0.497238 0.087 Uiso 1 1 calc R U . . .
C23 C 0.4433(4) 0.9544(4) 0.7292(3) 0.038(3) Uani 1 1 d . . . . .
C28 C 0.6232(4) 0.8868(4) 0.7545(3) 0.043(2) Uani 1 1 d . . . . .
C47 C 0.3139(4) 0.7230(4) 0.7586(3) 0.042(3) Uani 1 1 d D . . . .
C37 C 0.5233(4) 0.7137(4) 0.7474(3) 0.041(3) Uani 1 1 d D . . . .
C63 C 0.2084(10) 0.5739(13) 0.6917(11) 0.06(2) Uiso 0.144(14) 1 d D U P A 1
C52 C 0.3858(4) 0.6236(4) 0.7753(3) 0.046(3) Uani 1 1 d . . . . .
C68 C 0.1927(4) 0.7687(4) 0.6211(3) 0.048(2) Uani 1 1 d . . . . .
C78 C 0.4127(4) 0.6579(4) 0.4899(3) 0.052(3) Uani 1 1 d . . . . .
C83 C 0.2862(5) 0.8203(5) 0.4566(3) 0.051(4) Uani 1 1 d . . . . .
C34 C 0.6196(4) 0.9544(4) 0.5490(3) 0.062(3) Uani 1 1 d . . . . .
H34A H 0.640443 0.926878 0.550263 0.093 Uiso 1 1 calc R U . . .
H34B H 0.593608 0.948146 0.531579 0.093 Uiso 1 1 calc R U . . .
H34C H 0.637811 0.981621 0.540507 0.093 Uiso 1 1 calc R U . . .
C43 C 0.4528(10) 0.7989(8) 0.8519(5) 0.038(16) Uiso 0.39(3) 1 d D U P B 1
C35 C 0.5663(4) 1.0074(4) 0.5856(4) 0.065(3) Uani 1 1 d . . . . .
H35A H 0.553209 1.013593 0.610198 0.097 Uiso 1 1 calc R U . . .
H35B H 0.584406 1.034726 0.577155 0.097 Uiso 1 1 calc R U . . .
H35C H 0.540203 1.001251 0.568227 0.097 Uiso 1 1 calc R U . . .
C48 C 0.2752(6) 0.7396(7) 0.7830(5) 0.047(15) Uiso 0.53(4) 1 d D U P C 1
C73 C 0.2152(7) 0.6211(7) 0.5214(5) 0.049(14) Uiso 0.54(2) 1 d D U P D 1
C69 C 0.1862(4) 0.8152(4) 0.6009(3) 0.058(3) Uani 1 1 d . . . . .
H69A H 0.157281 0.830710 0.609803 0.086 Uiso 1 1 calc R U . . .
H69B H 0.213687 0.835451 0.605661 0.086 Uiso 1 1 calc R U . . .
H69C H 0.183470 0.809379 0.574296 0.086 Uiso 1 1 calc R U . . .
C53 C 0.3867(5) 0.5864(4) 0.8065(3) 0.056(3) Uani 1 1 d . . . . .
C93 C 0.3928(5) 0.9458(4) 0.5594(3) 0.055(4) Uani 1 1 d . . . . .
C18 C 0.6245(5) 0.7679(5) 0.6111(5) 0.052(5) Uiso 0.807(15) 1 d D U P E 1
C36 C 0.6385(4) 0.9703(5) 0.6167(3) 0.066(4) Uani 1 1 d . . . . .
H36A H 0.624039 0.976697 0.640845 0.099 Uiso 1 1 calc R U . . .
H36B H 0.657381 0.941444 0.618171 0.099 Uiso 1 1 calc R U . . .
H36C H 0.659208 0.996588 0.609800 0.099 Uiso 1 1 calc R U . . .
C58 C 0.3866(5) 0.5361(5) 0.6330(4) 0.070(3) Uani 1 1 d . . . . .
C24 C 0.4827(5) 0.9717(4) 0.7556(4) 0.073(4) Uani 1 1 d . . . . .
H24A H 0.473132 1.001651 0.766729 0.110 Uiso 1 1 calc R U . . .
H24B H 0.487853 0.948440 0.775139 0.110 Uiso 1 1 calc R U . . .
H24C H 0.512277 0.976178 0.741675 0.110 Uiso 1 1 calc R U . . .
C89 C 0.4749(4) 0.8543(5) 0.4245(3) 0.075(4) Uani 1 1 d . . . . .
H89A H 0.452245 0.878853 0.431445 0.113 Uiso 1 1 calc R U . . .
H89B H 0.488950 0.861874 0.400403 0.113 Uiso 1 1 calc R U . . .
H89C H 0.458385 0.824061 0.422888 0.113 Uiso 1 1 calc R U . . .
C29 C 0.6603(4) 0.8499(4) 0.7451(3) 0.062(3) Uani 1 1 d . . . . .
H29A H 0.649070 0.818929 0.753037 0.092 Uiso 1 1 calc R U . . .
H29B H 0.665639 0.849609 0.718276 0.092 Uiso 1 1 calc R U . . .
H29C H 0.690137 0.857328 0.757748 0.092 Uiso 1 1 calc R U . . .
C80 C 0.3788(5) 0.6474(5) 0.4565(4) 0.078(4) Uani 1 1 d . . . . .
H80A H 0.389491 0.618888 0.443806 0.117 Uiso 1 1 calc R U . . .
H80B H 0.346377 0.642778 0.465679 0.117 Uiso 1 1 calc R U . . .
H80C H 0.379404 0.673884 0.439269 0.117 Uiso 1 1 calc R U . . .
C64 C 0.213(2) 0.5219(13) 0.688(2) 0.08(3) Uiso 0.144(14) 1 d D U P A 1
H64A H 0.239866 0.510773 0.702476 0.117 Uiso 0.144(14) 1 calc R U P A 1
H64B H 0.183716 0.506707 0.696285 0.117 Uiso 0.144(14) 1 calc R U P A 1
H64C H 0.218273 0.514012 0.661615 0.117 Uiso 0.144(14) 1 calc R U P A 1
C38 C 0.5653(7) 0.6846(7) 0.7586(6) 0.060(14) Uiso 0.52(4) 1 d D U P F 1
C44 C 0.4359(13) 0.7556(9) 0.8744(6) 0.030(10) Uiso 0.39(3) 1 d D U P B 1
H44A H 0.404018 0.746470 0.866247 0.046 Uiso 0.39(3) 1 calc R U P B 1
H44B H 0.457936 0.729428 0.870398 0.046 Uiso 0.39(3) 1 calc R U P B 1
H44C H 0.435143 0.763553 0.900752 0.046 Uiso 0.39(3) 1 calc R U P B 1
C90 C 0.5383(5) 0.8992(4) 0.4572(4) 0.082(4) Uani 1 1 d . . . . .
H90A H 0.514675 0.922818 0.464183 0.123 Uiso 1 1 calc R U . . .
H90B H 0.563046 0.897519 0.476190 0.123 Uiso 1 1 calc R U . . .
H90C H 0.552655 0.907811 0.433441 0.123 Uiso 1 1 calc R U . . .
C30 C 0.6150(5) 0.8867(5) 0.7964(3) 0.071(4) Uani 1 1 d . . . . .
H30A H 0.605212 0.855218 0.804312 0.106 Uiso 1 1 calc R U . . .
H30B H 0.644446 0.895441 0.809040 0.106 Uiso 1 1 calc R U . . .
H30C H 0.589972 0.909306 0.802588 0.106 Uiso 1 1 calc R U . . .
C31 C 0.6382(5) 0.9359(4) 0.7429(4) 0.080(4) Uani 1 1 d . . . . .
H31A H 0.666563 0.945208 0.756876 0.120 Uiso 1 1 calc R U . . .
H31B H 0.645484 0.936083 0.716407 0.120 Uiso 1 1 calc R U . . .
H31C H 0.612401 0.958044 0.747972 0.120 Uiso 1 1 calc R U . . .
C54 C 0.4226(5) 0.5499(5) 0.7972(4) 0.076(4) Uani 1 1 d . . . . .
H54A H 0.415585 0.536643 0.772849 0.114 Uiso 1 1 calc R U . . .
H54B H 0.454354 0.564085 0.796950 0.114 Uiso 1 1 calc R U . . .
H54C H 0.421623 0.524923 0.815875 0.114 Uiso 1 1 calc R U . . .
C91 C 0.5489(5) 0.8135(5) 0.4428(3) 0.084(4) Uani 1 1 d . . . . .
H91A H 0.574062 0.811481 0.461471 0.126 Uiso 1 1 calc R U . . .
H91B H 0.532339 0.783262 0.441223 0.126 Uiso 1 1 calc R U . . .
H91C H 0.562904 0.821076 0.418739 0.126 Uiso 1 1 calc R U . . .
C70 C 0.1499(4) 0.7380(5) 0.6146(4) 0.076(4) Uani 1 1 d . . . . .
H70A H 0.121247 0.754327 0.623118 0.115 Uiso 1 1 calc R U . . .
H70B H 0.147054 0.731187 0.588149 0.115 Uiso 1 1 calc R U . . .
H70C H 0.153539 0.708559 0.628341 0.115 Uiso 1 1 calc R U . . .
C94 C 0.3401(4) 0.9462(4) 0.5462(4) 0.079(5) Uani 1 1 d . . . . .
H94A H 0.326550 0.977568 0.550098 0.119 Uiso 1 1 calc R U . . .
H94B H 0.338632 0.938257 0.519909 0.119 Uiso 1 1 calc R U . . .
H94C H 0.321812 0.923147 0.560474 0.119 Uiso 1 1 calc R U . . .
C71 C 0.1991(5) 0.7783(5) 0.6623(3) 0.078(4) Uani 1 1 d . . . . .
H71A H 0.171014 0.794505 0.671879 0.116 Uiso 1 1 calc R U . . .
H71B H 0.203350 0.748512 0.675461 0.116 Uiso 1 1 calc R U . . .
H71C H 0.227254 0.798054 0.665987 0.116 Uiso 1 1 calc R U . . .
C55 C 0.3931(6) 0.6099(5) 0.8434(3) 0.095(5) Uani 1 1 d . . . . .
H55A H 0.367959 0.633291 0.847024 0.142 Uiso 1 1 calc R U . . .
H55B H 0.391420 0.586344 0.863079 0.142 Uiso 1 1 calc R U . . .
H55C H 0.424150 0.625505 0.844154 0.142 Uiso 1 1 calc R U . . .
C65 C 0.1953(19) 0.586(2) 0.7331(11) 0.04(2) Uiso 0.144(14) 1 d D U P A 1
H65A H 0.192286 0.619968 0.735936 0.053 Uiso 0.144(14) 1 calc R U P A 1
H65B H 0.165191 0.570790 0.739604 0.053 Uiso 0.144(14) 1 calc R U P A 1
H65C H 0.220498 0.574322 0.749494 0.053 Uiso 0.144(14) 1 calc R U P A 1
C25 C 0.3973(5) 0.9479(5) 0.7500(4) 0.090(5) Uani 1 1 d . . . . .
H25A H 0.386646 0.978298 0.759629 0.134 Uiso 1 1 calc R U . . .
H25B H 0.373188 0.935179 0.733258 0.134 Uiso 1 1 calc R U . . .
H25C H 0.402317 0.926110 0.770588 0.134 Uiso 1 1 calc R U . . .
C81 C 0.4088(5) 0.6188(4) 0.5185(4) 0.084(4) Uani 1 1 d . . . . .
H81A H 0.420701 0.589448 0.507844 0.125 Uiso 1 1 calc R U . . .
H81B H 0.427721 0.627050 0.540272 0.125 Uiso 1 1 calc R U . . .
H81C H 0.375474 0.614897 0.525667 0.125 Uiso 1 1 calc R U . . .
C84 C 0.2775(6) 0.7787(6) 0.4307(4) 0.101(6) Uani 1 1 d . . . . .
H84A H 0.260837 0.789566 0.408515 0.152 Uiso 1 1 calc R U . . .
H84B H 0.308035 0.764775 0.423608 0.152 Uiso 1 1 calc R U . . .
H84C H 0.258133 0.755105 0.443406 0.152 Uiso 1 1 calc R U . . .
C26 C 0.4372(6) 0.9923(5) 0.6982(4) 0.098(5) Uani 1 1 d . . . . .
H26A H 0.425339 1.021543 0.709105 0.147 Uiso 1 1 calc R U . . .
H26B H 0.467899 0.998130 0.686274 0.147 Uiso 1 1 calc R U . . .
H26C H 0.414419 0.980973 0.679689 0.147 Uiso 1 1 calc R U . . .
C95 C 0.4205(5) 0.9822(5) 0.5370(5) 0.105(6) Uani 1 1 d . . . . .
H95A H 0.405698 1.013103 0.540013 0.157 Uiso 1 1 calc R U . . .
H95B H 0.453404 0.983396 0.545704 0.157 Uiso 1 1 calc R U . . .
H95C H 0.420023 0.973395 0.510754 0.157 Uiso 1 1 calc R U . . .
C56 C 0.3369(5) 0.5613(5) 0.8055(4) 0.083(4) Uani 1 1 d . . . . .
H56A H 0.311916 0.584077 0.811450 0.125 Uiso 1 1 calc R U . . .
H56B H 0.331336 0.548418 0.780771 0.125 Uiso 1 1 calc R U . . .
H56C H 0.336455 0.535845 0.823720 0.125 Uiso 1 1 calc R U . . .
C85 C 0.2368(5) 0.8405(5) 0.4693(4) 0.082(5) Uani 1 1 d . . . . .
H85A H 0.220187 0.853795 0.447898 0.123 Uiso 1 1 calc R U . . .
H85B H 0.217629 0.815180 0.479984 0.123 Uiso 1 1 calc R U . . .
H85C H 0.241773 0.865056 0.487868 0.123 Uiso 1 1 calc R U . . .
C66 C 0.1673(14) 0.595(2) 0.6696(16) 0.04(2) Uiso 0.144(14) 1 d D U P A 1
H66A H 0.166314 0.628960 0.673511 0.059 Uiso 0.144(14) 1 calc R U P A 1
H66B H 0.171822 0.588293 0.643276 0.059 Uiso 0.144(14) 1 calc R U P A 1
H66C H 0.137265 0.580988 0.677946 0.059 Uiso 0.144(14) 1 calc R U P A 1
C86 C 0.3150(5) 0.8579(6) 0.4375(4) 0.109(6) Uani 1 1 d . . . . .
H86A H 0.297093 0.870183 0.416407 0.164 Uiso 1 1 calc R U . . .
H86B H 0.321600 0.883446 0.454951 0.164 Uiso 1 1 calc R U . . .
H86C H 0.345065 0.844469 0.428826 0.164 Uiso 1 1 calc R U . . .
C96 C 0.3968(5) 0.9597(5) 0.5997(4) 0.096(5) Uani 1 1 d . . . . .
H96A H 0.381760 0.990360 0.603356 0.144 Uiso 1 1 calc R U . . .
H96B H 0.380721 0.936167 0.615013 0.144 Uiso 1 1 calc R U . . .
H96C H 0.430343 0.961472 0.606668 0.144 Uiso 1 1 calc R U . . .
C19 C 0.6286(6) 0.7427(6) 0.5743(4) 0.063(5) Uiso 0.807(15) 1 d D U P E 1
H19A H 0.631871 0.765847 0.554402 0.095 Uiso 0.807(15) 1 calc R U P E 1
H19B H 0.656524 0.722177 0.574584 0.095 Uiso 0.807(15) 1 calc R U P E 1
H19C H 0.599984 0.723795 0.570071 0.095 Uiso 0.807(15) 1 calc R U P E 1
C45 C 0.4179(14) 0.8377(10) 0.8551(8) 0.069(12) Uiso 0.39(3) 1 d D U P B 1
H45A H 0.386682 0.826811 0.846671 0.103 Uiso 0.39(3) 1 calc R U P B 1
H45B H 0.415683 0.847640 0.881021 0.103 Uiso 0.39(3) 1 calc R U P B 1
H45C H 0.428220 0.864197 0.839872 0.103 Uiso 0.39(3) 1 calc R U P B 1
C59 C 0.3462(6) 0.5038(4) 0.6367(5) 0.100(5) Uani 1 1 d . . . . .
H59A H 0.333719 0.505417 0.661959 0.150 Uiso 1 1 calc R U . . .
H59B H 0.321233 0.512713 0.619168 0.150 Uiso 1 1 calc R U . . .
H59C H 0.356726 0.471674 0.631438 0.150 Uiso 1 1 calc R U . . .
C20 C 0.6191(6) 0.7366(6) 0.6447(5) 0.088(7) Uiso 0.807(15) 1 d D U P E 1
H20A H 0.616750 0.756005 0.666997 0.132 Uiso 0.807(15) 1 calc R U P E 1
H20B H 0.590301 0.717521 0.642178 0.132 Uiso 0.807(15) 1 calc R U P E 1
H20C H 0.646841 0.715903 0.646690 0.132 Uiso 0.807(15) 1 calc R U P E 1
C21 C 0.6697(6) 0.7999(6) 0.6170(5) 0.085(6) Uiso 0.807(15) 1 d D U P E 1
H21A H 0.673800 0.820456 0.595525 0.127 Uiso 0.807(15) 1 calc R U P E 1
H21B H 0.665489 0.819002 0.639291 0.127 Uiso 0.807(15) 1 calc R U P E 1
H21C H 0.697893 0.779992 0.619839 0.127 Uiso 0.807(15) 1 calc R U P E 1
C60 C 0.4082(7) 0.5364(6) 0.5959(4) 0.140(7) Uani 1 1 d . . . . .
H60A H 0.434724 0.558678 0.595478 0.210 Uiso 1 1 calc R U . . .
H60B H 0.419798 0.504924 0.589907 0.210 Uiso 1 1 calc R U . . .
H60C H 0.384305 0.545964 0.577637 0.210 Uiso 1 1 calc R U . . .
C49 C 0.2270(7) 0.7198(11) 0.7728(7) 0.055(8) Uiso 0.53(4) 1 d D U P C 1
H49A H 0.202951 0.732013 0.789825 0.082 Uiso 0.53(4) 1 calc R U P C 1
H49B H 0.219010 0.729005 0.747437 0.082 Uiso 0.53(4) 1 calc R U P C 1
H49C H 0.227963 0.685449 0.774512 0.082 Uiso 0.53(4) 1 calc R U P C 1
C39 C 0.5787(12) 0.6526(13) 0.7278(7) 0.084(11) Uiso 0.52(4) 1 d D U P F 1
H39A H 0.606218 0.633696 0.735170 0.126 Uiso 0.52(4) 1 calc R U P F 1
H39B H 0.551964 0.631910 0.722002 0.126 Uiso 0.52(4) 1 calc R U P F 1
H39C H 0.586890 0.671244 0.705886 0.126 Uiso 0.52(4) 1 calc R U P F 1
C46 C 0.5006(11) 0.8125(16) 0.8641(9) 0.095(15) Uiso 0.39(3) 1 d D U P B 1
H46A H 0.522194 0.785744 0.861432 0.142 Uiso 0.39(3) 1 calc R U P B 1
H46B H 0.511977 0.838703 0.848967 0.142 Uiso 0.39(3) 1 calc R U P B 1
H46C H 0.499440 0.822147 0.890117 0.142 Uiso 0.39(3) 1 calc R U P B 1
C50 C 0.2899(9) 0.7210(11) 0.8228(5) 0.049(9) Uiso 0.53(4) 1 d D U P C 1
H50A H 0.265909 0.730546 0.840921 0.074 Uiso 0.53(4) 1 calc R U P C 1
H50B H 0.292137 0.686658 0.822297 0.074 Uiso 0.53(4) 1 calc R U P C 1
H50C H 0.320787 0.734269 0.829715 0.074 Uiso 0.53(4) 1 calc R U P C 1
C51 C 0.2713(11) 0.7929(7) 0.7827(10) 0.087(10) Uiso 0.53(4) 1 d D U P C 1
H51A H 0.245408 0.802643 0.799087 0.130 Uiso 0.53(4) 1 calc R U P C 1
H51B H 0.301262 0.806552 0.791389 0.130 Uiso 0.53(4) 1 calc R U P C 1
H51C H 0.264813 0.803700 0.757497 0.130 Uiso 0.53(4) 1 calc R U P C 1
C40 C 0.6070(8) 0.7138(8) 0.7713(10) 0.066(10) Uiso 0.52(4) 1 d D U P F 1
H40A H 0.596908 0.734415 0.791589 0.100 Uiso 0.52(4) 1 calc R U P F 1
H40B H 0.632428 0.693076 0.780010 0.100 Uiso 0.52(4) 1 calc R U P F 1
H40C H 0.618637 0.732919 0.750709 0.100 Uiso 0.52(4) 1 calc R U P F 1
C61 C 0.4237(6) 0.5204(6) 0.6620(5) 0.123(6) Uani 1 1 d . . . . .
H61A H 0.451558 0.541004 0.660625 0.185 Uiso 1 1 calc R U . . .
H61B H 0.409753 0.522322 0.686766 0.185 Uiso 1 1 calc R U . . .
H61C H 0.433359 0.487978 0.656947 0.185 Uiso 1 1 calc R U . . .
C41 C 0.5472(9) 0.6547(10) 0.7936(7) 0.057(10) Uiso 0.52(4) 1 d D U P F 1
H41A H 0.538438 0.676081 0.813707 0.086 Uiso 0.52(4) 1 calc R U P F 1
H41B H 0.519411 0.635994 0.786461 0.086 Uiso 0.52(4) 1 calc R U P F 1
H41C H 0.572618 0.633725 0.801965 0.086 Uiso 0.52(4) 1 calc R U P F 1
C74 C 0.1778(8) 0.5982(8) 0.5416(6) 0.055(8) Uiso 0.54(2) 1 d D U P D 1
H74A H 0.159005 0.621710 0.554966 0.082 Uiso 0.54(2) 1 calc R U P D 1
H74B H 0.157163 0.581116 0.524401 0.082 Uiso 0.54(2) 1 calc R U P D 1
H74C H 0.191639 0.576038 0.559366 0.082 Uiso 0.54(2) 1 calc R U P D 1
C75 C 0.2441(9) 0.5871(10) 0.5010(8) 0.099(11) Uiso 0.54(2) 1 d D U P D 1
H75A H 0.269187 0.603661 0.487527 0.148 Uiso 0.54(2) 1 calc R U P D 1
H75B H 0.258431 0.564920 0.518468 0.148 Uiso 0.54(2) 1 calc R U P D 1
H75C H 0.223956 0.569998 0.483503 0.148 Uiso 0.54(2) 1 calc R U P D 1
C76 C 0.1890(11) 0.6569(9) 0.4950(8) 0.096(11) Uiso 0.54(2) 1 d D U P D 1
H76A H 0.212504 0.673948 0.480215 0.144 Uiso 0.54(2) 1 calc R U P D 1
H76B H 0.167448 0.639740 0.478538 0.144 Uiso 0.54(2) 1 calc R U P D 1
H76C H 0.170668 0.679264 0.509893 0.144 Uiso 0.54(2) 1 calc R U P D 1
Cu1 Cu 0.56171(15) 0.60121(17) 0.57397(14) 0.0505(12) Uani 0.692(4) 1 d D . P G 1
F7 F 0.5578(3) 0.7299(3) 0.5009(2) 0.097(3) Uiso 1 1 d . . . . .
F8 F 0.5765(3) 0.6879(3) 0.4517(2) 0.107(3) Uiso 1 1 d . . . . .
F9 F 0.6308(3) 0.7207(3) 0.4850(2) 0.101(3) Uiso 1 1 d . . . . .
F1 F 0.5279(5) 0.4698(5) 0.6447(3) 0.104(2) Uiso 0.692(4) 1 d D U P G 1
F2 F 0.5738(5) 0.4493(4) 0.5999(3) 0.103(2) Uiso 0.692(4) 1 d D U P G 1
F10 F 0.6407(4) 0.5012(4) 0.4960(3) 0.167(5) Uiso 1 1 d . . . . .
F11 F 0.6811(5) 0.5525(5) 0.4689(4) 0.190(5) Uiso 1 1 d . . . . .
F12 F 0.7007(5) 0.5309(5) 0.5281(4) 0.199(6) Uiso 1 1 d . . . . .
F3 F 0.5997(4) 0.4545(4) 0.6558(3) 0.108(2) Uiso 0.692(4) 1 d D U P G 1
F4 F 0.7109(5) 0.6409(5) 0.6371(4) 0.136(4) Uiso 0.692(4) 1 d D U P G 1
F5 F 0.6923(5) 0.5981(5) 0.6802(4) 0.153(4) Uiso 0.692(4) 1 d D U P G 1
F6 F 0.7293(5) 0.5676(5) 0.6301(4) 0.158(4) Uiso 0.692(4) 1 d D U P G 1
O1 O 0.5535(7) 0.5475(5) 0.6061(5) 0.094(2) Uiso 0.692(4) 1 d D U P G 1
O3 O 0.5673(3) 0.6534(3) 0.5382(3) 0.080(3) Uiso 1 1 d . . . . .
O4 O 0.6121(3) 0.5658(4) 0.5451(3) 0.101(3) Uiso 1 1 d D . . . .
O2 O 0.6270(5) 0.6184(5) 0.6142(4) 0.092(3) Uiso 0.692(4) 1 d D U P G 1
N2 N 0.4755(4) 0.6605(3) 0.6527(3) 0.065(3) Uani 1 1 d . . . . .
H2 H 0.462528 0.660159 0.674805 0.078 Uiso 1 1 calc R U . . .
N1 N 0.5194(4) 0.6416(4) 0.6052(3) 0.061(3) Uani 1 1 d D . . . .
C5 C 0.6982(7) 0.5975(6) 0.6444(5) 0.122(3) Uiso 0.692(4) 1 d D U P G 1
C15 C 0.4685(5) 0.6934(4) 0.6249(4) 0.065(4) Uani 1 1 d D . . . .
C6 C 0.5925(5) 0.6527(5) 0.5089(4) 0.081(5) Uiso 1 1 d . . . . .
C7 C 0.5880(6) 0.6982(5) 0.4869(4) 0.085(5) Uiso 1 1 d . . . . .
C14 C 0.5065(5) 0.6292(5) 0.6384(4) 0.078(4) Uani 1 1 d . . . . .
H14 H 0.517325 0.601892 0.650880 0.094 Uiso 1 1 calc R U . . .
C16 C 0.4941(5) 0.6816(5) 0.5983(4) 0.076(4) Uani 1 1 d . . . . .
H16 H 0.495844 0.698591 0.575691 0.091 Uiso 1 1 calc R U . . .
C8 C 0.6189(6) 0.6171(6) 0.4943(5) 0.099(5) Uiso 1 1 d . . . . .
H8 H 0.630246 0.619909 0.469696 0.119 Uiso 1 1 calc R U . . .
C2 C 0.5714(6) 0.4758(6) 0.6308(4) 0.100(2) Uiso 0.692(4) 1 d D U P G 1
C9 C 0.6294(6) 0.5777(6) 0.5138(5) 0.099(5) Uiso 1 1 d . . . . .
C4 C 0.6474(8) 0.5910(7) 0.6345(6) 0.104(2) Uiso 0.692(4) 1 d D U P G 1
C1 C 0.5834(7) 0.5273(8) 0.6243(6) 0.0970(19) Uiso 0.692(4) 1 d D U P G 1
C10 C 0.6733(9) 0.5399(9) 0.5042(7) 0.151(8) Uiso 1 1 d . . . . .
C3 C 0.6274(8) 0.5443(8) 0.6411(6) 0.100(2) Uiso 0.692(4) 1 d D U P G 1
H3 H 0.644130 0.523842 0.657207 0.120 Uiso 0.692(4) 1 calc R U P G 1
C102 C 0.3222(5) 0.8337(4) 0.6688(4) 0.049(5) Uiso 0.609(10) 1 d DG U P H 1
C103 C 0.3005(5) 0.8599(5) 0.6411(3) 0.055(6) Uiso 0.609(10) 1 d G U P H 1
H103 H 0.304959 0.851630 0.615896 0.066 Uiso 0.609(10) 1 calc R U P H 1
C98 C 0.2723(5) 0.8982(5) 0.6503(4) 0.057(7) Uiso 0.609(10) 1 d G U P H 1
H98 H 0.257477 0.916135 0.631398 0.068 Uiso 0.609(10) 1 calc R U P H 1
C99 C 0.2658(6) 0.9103(5) 0.6872(4) 0.060(7) Uiso 0.609(10) 1 d G U P H 1
H99 H 0.246520 0.936522 0.693501 0.072 Uiso 0.609(10) 1 calc R U P H 1
C100 C 0.2875(6) 0.8841(6) 0.7149(3) 0.072(8) Uiso 0.609(10) 1 d G U P H 1
H100 H 0.283044 0.892403 0.740103 0.086 Uiso 0.609(10) 1 calc R U P H 1
C101 C 0.3157(5) 0.8458(5) 0.7057(3) 0.062(6) Uiso 0.609(10) 1 d G U P H 1
H101 H 0.330526 0.827898 0.724602 0.074 Uiso 0.609(10) 1 calc R U P H 1
N3 N 0.4351(4) 0.7656(4) 0.6467(4) 0.032(4) Uiso 0.609(10) 1 d D U P H 1
H3A H 0.462035 0.777840 0.636617 0.038 Uiso 0.609(10) 1 calc R U P H 1
H3B H 0.441957 0.757800 0.670463 0.038 Uiso 0.609(10) 1 calc R U P H 1
C97 C 0.4241(6) 0.7224(5) 0.6268(5) 0.046(5) Uiso 0.609(10) 1 d D U P H 1
H97A H 0.412682 0.729815 0.601581 0.056 Uiso 0.609(10) 1 calc R U P H 1
H97B H 0.398769 0.704906 0.639928 0.056 Uiso 0.609(10) 1 calc R U P H 1
C104 C 0.3499(5) 0.7904(5) 0.6613(5) 0.039(5) Uiso 0.609(10) 1 d D U P H 1
H10A H 0.333274 0.771195 0.642551 0.047 Uiso 0.609(10) 1 calc R U P H 1
H10B H 0.352574 0.771658 0.684279 0.047 Uiso 0.609(10) 1 calc R U P H 1
C105 C 0.3990(5) 0.8033(5) 0.6475(5) 0.043(5) Uiso 0.609(10) 1 d D U P H 1
H10C H 0.395659 0.815849 0.622109 0.051 Uiso 0.609(10) 1 calc R U P H 1
H10D H 0.411267 0.829002 0.663195 0.051 Uiso 0.609(10) 1 calc R U P H 1
C75A C 0.2408(8) 0.6189(9) 0.4828(6) 0.043(8) Uiso 0.46(2) 1 d D U P D 2
H75D H 0.249542 0.650439 0.474460 0.064 Uiso 0.46(2) 1 calc R U P D 2
H75E H 0.269528 0.599527 0.484878 0.064 Uiso 0.46(2) 1 calc R U P D 2
H75F H 0.219013 0.604598 0.464958 0.064 Uiso 0.46(2) 1 calc R U P D 2
C73A C 0.2176(7) 0.6219(8) 0.5190(6) 0.056(18) Uiso 0.46(2) 1 d D U P D 2
C76A C 0.1698(10) 0.6509(11) 0.5154(11) 0.108(13) Uiso 0.46(2) 1 d D U P D 2
H76D H 0.176898 0.682631 0.506453 0.162 Uiso 0.46(2) 1 calc R U P D 2
H76E H 0.148512 0.635193 0.497829 0.162 Uiso 0.46(2) 1 calc R U P D 2
H76F H 0.154305 0.652844 0.539602 0.162 Uiso 0.46(2) 1 calc R U P D 2
C74A C 0.2044(13) 0.5760(10) 0.5321(9) 0.101(13) Uiso 0.46(2) 1 d D U P D 2
H74D H 0.188916 0.578844 0.556292 0.152 Uiso 0.46(2) 1 calc R U P D 2
H74E H 0.182307 0.561429 0.514531 0.152 Uiso 0.46(2) 1 calc R U P D 2
H74F H 0.232822 0.556358 0.534450 0.152 Uiso 0.46(2) 1 calc R U P D 2
C64A C 0.2016(5) 0.5332(5) 0.6617(4) 0.051(4) Uiso 0.856(14) 1 d D U P A 2
H64D H 0.176931 0.511334 0.670046 0.076 Uiso 0.856(14) 1 calc R U P A 2
H64E H 0.188952 0.552908 0.641784 0.076 Uiso 0.856(14) 1 calc R U P A 2
H64F H 0.229027 0.515498 0.652619 0.076 Uiso 0.856(14) 1 calc R U P A 2
C63A C 0.2165(5) 0.5637(5) 0.6934(4) 0.048(5) Uiso 0.856(14) 1 d D U P A 2
C66A C 0.1762(5) 0.5949(5) 0.7074(4) 0.069(5) Uiso 0.856(14) 1 d D U P A 2
H66D H 0.187748 0.614110 0.728063 0.103 Uiso 0.856(14) 1 calc R U P A 2
H66E H 0.165349 0.615433 0.687399 0.103 Uiso 0.856(14) 1 calc R U P A 2
H66F H 0.149821 0.575225 0.715852 0.103 Uiso 0.856(14) 1 calc R U P A 2
C65A C 0.2355(5) 0.5323(5) 0.7259(4) 0.055(4) Uiso 0.856(14) 1 d D U P A 2
H65D H 0.245212 0.552384 0.746520 0.083 Uiso 0.856(14) 1 calc R U P A 2
H65E H 0.210204 0.511015 0.734094 0.083 Uiso 0.856(14) 1 calc R U P A 2
H65F H 0.262738 0.513885 0.717314 0.083 Uiso 0.856(14) 1 calc R U P A 2
C43A C 0.4602(7) 0.7930(7) 0.8529(4) 0.043(11) Uiso 0.61(3) 1 d D U P B 2
C44A C 0.4193(9) 0.7660(8) 0.8726(6) 0.064(9) Uiso 0.61(3) 1 d D U P B 2
H44D H 0.388581 0.777641 0.863645 0.095 Uiso 0.61(3) 1 calc R U P B 2
H44E H 0.421956 0.732373 0.867184 0.095 Uiso 0.61(3) 1 calc R U P B 2
H44F H 0.421487 0.770961 0.899351 0.095 Uiso 0.61(3) 1 calc R U P B 2
C46A C 0.5079(6) 0.7779(9) 0.8645(5) 0.060(7) Uiso 0.61(3) 1 d D U P B 2
H46D H 0.511937 0.744444 0.859166 0.090 Uiso 0.61(3) 1 calc R U P B 2
H46E H 0.531859 0.796013 0.850899 0.090 Uiso 0.61(3) 1 calc R U P B 2
H46F H 0.511691 0.783389 0.891065 0.090 Uiso 0.61(3) 1 calc R U P B 2
C45A C 0.4542(9) 0.8440(5) 0.8610(5) 0.049(7) Uiso 0.61(3) 1 d D U P B 2
H45D H 0.422459 0.854163 0.853341 0.073 Uiso 0.61(3) 1 calc R U P B 2
H45E H 0.458084 0.849392 0.887628 0.073 Uiso 0.61(3) 1 calc R U P B 2
H45F H 0.478252 0.862015 0.847462 0.073 Uiso 0.61(3) 1 calc R U P B 2
C38A C 0.5630(8) 0.6809(8) 0.7574(7) 0.077(18) Uiso 0.48(4) 1 d D U P F 2
C39A C 0.5604(13) 0.6351(10) 0.7376(9) 0.069(11) Uiso 0.48(4) 1 d D U P F 2
H39D H 0.587130 0.615218 0.745239 0.104 Uiso 0.48(4) 1 calc R U P F 2
H39E H 0.530453 0.619350 0.743809 0.104 Uiso 0.48(4) 1 calc R U P F 2
H39F H 0.561921 0.640448 0.710907 0.104 Uiso 0.48(4) 1 calc R U P F 2
C40A C 0.6104(9) 0.7030(13) 0.7491(14) 0.107(14) Uiso 0.48(4) 1 d D U P F 2
H40D H 0.612768 0.733289 0.761889 0.160 Uiso 0.48(4) 1 calc R U P F 2
H40E H 0.635915 0.682253 0.757635 0.160 Uiso 0.48(4) 1 calc R U P F 2
H40F H 0.613449 0.707968 0.722385 0.160 Uiso 0.48(4) 1 calc R U P F 2
C41A C 0.5555(15) 0.6724(17) 0.8011(7) 0.123(17) Uiso 0.48(4) 1 d D U P F 2
H41D H 0.557239 0.702550 0.814134 0.184 Uiso 0.48(4) 1 calc R U P F 2
H41E H 0.524369 0.658074 0.805366 0.184 Uiso 0.48(4) 1 calc R U P F 2
H41F H 0.580468 0.651487 0.810379 0.184 Uiso 0.48(4) 1 calc R U P F 2
C18A C 0.6308(9) 0.7809(13) 0.6006(9) 0.035(17) Uiso 0.193(15) 1 d D U P E 2
C21A C 0.6632(16) 0.787(2) 0.6358(14) 0.082(7) Uiso 0.193(15) 1 d D U P E 2
H21D H 0.667968 0.821058 0.640413 0.123 Uiso 0.193(15) 1 calc R U P E 2
H21E H 0.647809 0.773067 0.657251 0.123 Uiso 0.193(15) 1 calc R U P E 2
H21F H 0.694079 0.772435 0.631533 0.123 Uiso 0.193(15) 1 calc R U P E 2
C20A C 0.6245(18) 0.7285(12) 0.5944(16) 0.057(19) Uiso 0.193(15) 1 d D U P E 2
H20D H 0.609153 0.714550 0.616110 0.086 Uiso 0.193(15) 1 calc R U P E 2
H20E H 0.604517 0.723362 0.572551 0.086 Uiso 0.193(15) 1 calc R U P E 2
H20F H 0.655567 0.713871 0.590550 0.086 Uiso 0.193(15) 1 calc R U P E 2
C19A C 0.6544(17) 0.8070(19) 0.5687(13) 0.07(2) Uiso 0.193(15) 1 d D U P E 2
H19D H 0.657067 0.840371 0.574949 0.102 Uiso 0.193(15) 1 calc R U P E 2
H19E H 0.686091 0.793980 0.564312 0.102 Uiso 0.193(15) 1 calc R U P E 2
H19F H 0.635042 0.803471 0.546313 0.102 Uiso 0.193(15) 1 calc R U P E 2
C48A C 0.2755(7) 0.7380(8) 0.7837(5) 0.050(18) Uiso 0.47(4) 1 d D U P C 2
C49A C 0.2279(8) 0.7426(14) 0.7647(8) 0.063(10) Uiso 0.47(4) 1 d D U P C 2
H49D H 0.203924 0.752619 0.782726 0.095 Uiso 0.47(4) 1 calc R U P C 2
H49E H 0.230130 0.765927 0.744876 0.095 Uiso 0.47(4) 1 calc R U P C 2
H49F H 0.218701 0.712183 0.754232 0.095 Uiso 0.47(4) 1 calc R U P C 2
C50A C 0.2738(12) 0.6981(11) 0.8142(8) 0.072(11) Uiso 0.47(4) 1 d D U P C 2
H50D H 0.248837 0.705328 0.832253 0.108 Uiso 0.47(4) 1 calc R U P C 2
H50E H 0.266867 0.667840 0.802424 0.108 Uiso 0.47(4) 1 calc R U P C 2
H50F H 0.304529 0.696331 0.826831 0.108 Uiso 0.47(4) 1 calc R U P C 2
C51A C 0.2843(11) 0.7855(9) 0.8015(10) 0.069(11) Uiso 0.47(4) 1 d D U P C 2
H51D H 0.257577 0.793432 0.817719 0.103 Uiso 0.47(4) 1 calc R U P C 2
H51E H 0.313639 0.784301 0.816018 0.103 Uiso 0.47(4) 1 calc R U P C 2
H51F H 0.287314 0.809508 0.782186 0.103 Uiso 0.47(4) 1 calc R U P C 2
C97A C 0.4506(8) 0.7395(8) 0.6409(8) 0.053(8) Uiso 0.391(10) 1 d D U P H 2
H97C H 0.457835 0.741309 0.667650 0.064 Uiso 0.391(10) 1 calc R U P H 2
H97D H 0.465810 0.766387 0.628281 0.064 Uiso 0.391(10) 1 calc R U P H 2
N3A N 0.3996(7) 0.7400(7) 0.6349(6) 0.051(6) Uiso 0.391(10) 1 d D U P H 2
H3AA H 0.388106 0.711646 0.642125 0.061 Uiso 0.391(10) 1 calc R U P H 2
H3AB H 0.394720 0.742264 0.610068 0.061 Uiso 0.391(10) 1 calc R U P H 2
C106 C 0.3708(8) 0.7759(6) 0.6525(7) 0.032(6) Uiso 0.391(10) 1 d D U P H 2
H10E H 0.372334 0.769803 0.679450 0.038 Uiso 0.391(10) 1 calc R U P H 2
H10F H 0.337571 0.769909 0.644905 0.038 Uiso 0.391(10) 1 calc R U P H 2
C1A C 0.3793(7) 0.8280(6) 0.6474(7) 0.040(7) Uiso 0.391(10) 1 d D U P H 2
H1AA H 0.408668 0.836828 0.660828 0.049 Uiso 0.391(10) 1 calc R U P H 2
H1AB H 0.384620 0.834365 0.620833 0.049 Uiso 0.391(10) 1 calc R U P H 2
C107 C 0.3267(6) 0.8667(7) 0.6972(4) 0.034(7) Uiso 0.391(10) 1 d G U P H 2
H107 H 0.345795 0.855044 0.716864 0.041 Uiso 0.391(10) 1 calc R U P H 2
C108 C 0.3396(6) 0.8581(7) 0.6608(4) 0.033(7) Uiso 0.391(10) 1 d DG U P H 2
C109 C 0.3116(7) 0.8751(7) 0.6320(4) 0.038(8) Uiso 0.391(10) 1 d DG U P H 2
H109 H 0.320450 0.869252 0.607101 0.046 Uiso 0.391(10) 1 calc R U P H 2
C110 C 0.2708(7) 0.9007(7) 0.6398(5) 0.047(9) Uiso 0.391(10) 1 d G U P H 2
H110 H 0.251643 0.912275 0.620180 0.056 Uiso 0.391(10) 1 calc R U P H 2
C111 C 0.2578(6) 0.9092(8) 0.6763(6) 0.044(9) Uiso 0.391(10) 1 d G U P H 2
H111 H 0.229912 0.926683 0.681601 0.053 Uiso 0.391(10) 1 calc R U P H 2
C112 C 0.2858(7) 0.8922(7) 0.7050(4) 0.021(7) Uiso 0.391(10) 1 d G U P H 2
H112 H 0.276987 0.898068 0.729943 0.025 Uiso 0.391(10) 1 calc R U P H 2
O5 O 0.4727(12) 0.6006(11) 0.7179(9) 0.032(14) Uiso 0.189(17) 1 d . . P . .
H5A H 0.457251 0.613722 0.735253 0.048 Uiso 0.189(17) 1 d R U P . .
H5B H 0.451411 0.590192 0.703363 0.048 Uiso 0.189(17) 1 d R U P . .
F1A F 0.5972(9) 0.4517(9) 0.6172(8) 0.103(3) Uiso 0.308(4) 1 d D U P G -2
F2A F 0.5462(10) 0.4756(10) 0.6571(6) 0.103(3) Uiso 0.308(4) 1 d D U P G -2
F3A F 0.5268(9) 0.4253(8) 0.6101(6) 0.107(3) Uiso 0.308(4) 1 d D U P G -2
F4A F 0.4478(8) 0.5130(9) 0.4876(7) 0.114(4) Uiso 0.308(4) 1 d D U P G -2
F5A F 0.5077(9) 0.5291(8) 0.4644(5) 0.110(4) Uiso 0.308(4) 1 d D U P G -2
F6A F 0.4968(10) 0.4568(6) 0.4889(7) 0.107(5) Uiso 0.308(4) 1 d D U P G -2
O2A O 0.5131(9) 0.5640(7) 0.5319(7) 0.076(5) Uiso 0.308(4) 1 d D U P G -2
C5A C 0.4935(10) 0.5027(8) 0.4918(7) 0.103(3) Uiso 0.308(4) 1 d D U P G -2
C2A C 0.5504(9) 0.4647(9) 0.6205(6) 0.101(2) Uiso 0.308(4) 1 d D U P G -2
C4A C 0.5100(7) 0.5219(8) 0.5271(7) 0.097(3) Uiso 0.308(4) 1 d D U P G -2
C115 C 0.5396(13) 0.5044(10) 0.5933(8) 0.0977(19) Uiso 0.308(4) 1 d D U P G -2
C3A C 0.5229(14) 0.4896(12) 0.5564(8) 0.097(3) Uiso 0.308(4) 1 d D U P G -2
H3AC H 0.520531 0.456921 0.551476 0.116 Uiso 0.308(4) 1 calc R U P G -2
O38 O 0.5489(14) 0.5428(9) 0.6059(9) 0.095(2) Uiso 0.308(4) 1 d D U P G -2
Cu1A Cu 0.5785(4) 0.6105(5) 0.5792(4) 0.0505(12) Uani 0.308(4) 1 d D . P G 2

loop_
_atom_site_aniso_label
_atom_site_aniso_U_11
_atom_site_aniso_U_22
_atom_site_aniso_U_33
_atom_site_aniso_U_23
_atom_site_aniso_U_13
_atom_site_aniso_U_12
Cr1 0.0309(13) 0.0341(11) 0.0176(10) -0.0003(8) -0.0023(8) -0.0044(9)
Cr2 0.0273(13) 0.0378(11) 0.0198(9) 0.0008(8) -0.0026(8) -0.0053(9)
Cr3 0.0308(13) 0.0412(12) 0.0231(10) 0.0001(8) -0.0004(9) -0.0073(9)
Cr8 0.0350(13) 0.0401(11) 0.0186(9) -0.0030(8) -0.0018(8) -0.0029(9)
Cr6 0.0396(14) 0.0389(12) 0.0224(10) 0.0076(9) -0.0021(9) -0.0002(10)
Cr7 0.0413(14) 0.0432(12) 0.0198(10) 0.0035(8) -0.0042(9) -0.0035(10)
Cr4 0.0375(14) 0.0401(12) 0.0325(11) 0.0029(9) -0.0050(9) -0.0084(10)
Cr5 0.0500(15) 0.0488(13) 0.0283(10) 0.0085(9) -0.0016(10) -0.0157(11)
F13 0.026(4) 0.036(3) 0.023(3) 0.002(3) -0.003(3) -0.008(3)
F14 0.033(4) 0.042(3) 0.021(3) 0.000(3) -0.003(3) -0.017(3)
F20 0.033(4) 0.039(3) 0.018(3) 0.002(3) 0.000(3) -0.008(3)
F19 0.046(4) 0.028(3) 0.021(3) -0.002(3) 0.002(3) -0.001(3)
F18 0.045(4) 0.037(3) 0.025(3) 0.006(3) -0.004(3) -0.010(3)
F16 0.036(4) 0.038(3) 0.029(3) 0.002(3) -0.002(3) -0.005(3)
F15 0.038(4) 0.037(3) 0.029(3) 0.002(3) -0.002(3) -0.010(3)
F17 0.044(4) 0.044(4) 0.031(3) 0.006(3) 0.001(3) -0.009(3)
O35 0.033(4) 0.037(4) 0.020(3) -0.004(3) 0.001(3) -0.013(3)
O37 0.024(5) 0.023(4) 0.031(4) 0.005(3) -0.007(4) 0.002(4)
O7 0.032(5) 0.035(4) 0.024(4) -0.004(3) -0.001(3) 0.004(4)
O13 0.032(5) 0.037(4) 0.024(3) 0.003(3) 0.003(3) -0.010(3)
O6 0.030(5) 0.051(5) 0.021(3) -0.002(3) 0.000(3) 0.004(4)
O31 0.036(5) 0.034(4) 0.026(4) -0.002(3) -0.001(3) 0.006(3)
O8 0.059(6) 0.033(4) 0.022(4) -0.003(4) 0.005(4) 0.006(4)
O33 0.032(6) 0.055(5) 0.022(4) 0.002(4) 0.000(4) -0.007(4)
O30 0.042(4) 0.039(4) 0.027(4) -0.012(3) 0.001(4) -0.002(3)
O26 0.024(5) 0.051(4) 0.038(4) 0.003(3) 0.005(4) -0.006(3)
O9 0.046(6) 0.037(5) 0.034(4) 0.002(4) 0.008(4) 0.000(4)
O34 0.036(4) 0.040(4) 0.021(4) 0.004(3) -0.002(3) -0.011(4)
O29 0.029(5) 0.054(4) 0.035(4) -0.003(3) -0.006(4) -0.022(4)
O36 0.029(5) 0.046(5) 0.032(4) 0.005(4) -0.001(4) 0.003(4)
O27 0.032(5) 0.044(4) 0.028(4) -0.001(3) 0.001(3) 0.001(3)
O14 0.024(5) 0.054(4) 0.046(4) 0.012(4) -0.012(4) 0.004(4)
O32 0.038(5) 0.045(5) 0.030(4) 0.001(4) -0.004(4) -0.003(4)
O11 0.043(5) 0.059(5) 0.027(4) 0.004(4) -0.011(3) -0.014(4)
O23 0.054(6) 0.047(5) 0.044(4) -0.005(4) 0.002(4) 0.006(4)
O10 0.036(5) 0.061(5) 0.024(3) -0.001(3) -0.007(3) -0.010(4)
O16 0.063(6) 0.055(5) 0.018(4) -0.003(4) -0.001(4) -0.020(5)
O18 0.032(5) 0.050(5) 0.046(4) -0.006(4) 0.002(4) 0.008(4)
O12 0.046(5) 0.039(4) 0.027(3) -0.005(3) 0.002(3) -0.011(4)
O28 0.061(6) 0.054(5) 0.046(4) 0.002(4) -0.006(4) -0.024(4)
O17 0.083(7) 0.051(6) 0.016(4) 0.006(4) -0.011(4) -0.015(5)
O25 0.047(5) 0.047(5) 0.048(4) 0.016(4) -0.002(4) -0.021(4)
O20 0.058(6) 0.052(5) 0.034(4) 0.018(4) -0.010(4) -0.010(4)
O15 0.024(5) 0.046(5) 0.081(6) 0.001(4) -0.012(5) 0.007(4)
O22 0.061(6) 0.052(5) 0.061(5) -0.002(4) -0.011(4) 0.005(4)
O19 0.035(5) 0.082(6) 0.039(5) -0.013(4) 0.009(4) -0.010(4)
O24 0.062(6) 0.066(5) 0.053(5) 0.024(4) -0.013(4) -0.046(5)
O21 0.102(7) 0.058(5) 0.047(4) 0.020(4) -0.026(5) -0.028(5)
C92 0.041(10) 0.029(8) 0.017(6) 0.004(5) -0.003(6) 0.002(8)
C22 0.011(7) 0.050(9) 0.025(7) -0.010(7) -0.009(6) 0.007(6)
C82 0.042(10) 0.033(7) 0.028(8) 0.000(6) -0.003(8) -0.007(7)
C17 0.034(7) 0.038(6) 0.021(4) 0.004(4) 0.001(4) 0.001(5)
C88 0.044(6) 0.058(6) 0.019(4) -0.004(4) 0.007(3) -0.010(4)
C87 0.038(5) 0.026(6) 0.021(3) -0.007(4) 0.001(3) -0.008(4)
C32 0.030(6) 0.041(5) 0.029(4) -0.002(3) 0.001(4) -0.004(4)
C27 0.029(5) 0.048(6) 0.026(4) -0.001(4) -0.009(3) 0.000(4)
C33 0.038(6) 0.039(5) 0.042(4) -0.008(4) 0.012(4) -0.010(3)
C67 0.034(5) 0.050(5) 0.021(5) -0.004(4) -0.001(4) -0.003(4)
C72 0.034(7) 0.051(5) 0.028(5) -0.011(4) 0.007(5) -0.019(5)
C77 0.042(5) 0.042(4) 0.024(5) -0.008(4) -0.001(4) 0.001(4)
C42 0.052(9) 0.055(9) 0.017(7) 0.006(7) -0.001(6) 0.002(7)
C62 0.034(7) 0.038(7) 0.041(5) 0.006(5) 0.005(4) -0.020(6)
C57 0.033(7) 0.049(5) 0.048(5) 0.004(4) 0.012(4) 0.000(4)
C79 0.057(6) 0.054(8) 0.063(8) -0.016(6) 0.021(5) 0.000(6)
C23 0.043(9) 0.044(8) 0.027(6) 0.002(6) 0.010(7) 0.009(7)
C28 0.036(6) 0.054(5) 0.039(4) -0.003(5) -0.019(4) -0.002(4)
C47 0.036(7) 0.062(7) 0.027(6) 0.002(4) 0.003(6) 0.001(5)
C37 0.024(6) 0.055(5) 0.044(7) 0.005(6) -0.007(6) 0.004(5)
C52 0.049(8) 0.050(5) 0.040(4) 0.011(4) -0.006(5) -0.001(4)
C68 0.036(6) 0.057(6) 0.052(5) -0.005(5) 0.013(5) 0.001(4)
C78 0.057(6) 0.044(5) 0.054(6) -0.018(4) 0.020(4) -0.004(5)
C83 0.045(10) 0.080(9) 0.029(7) 0.016(7) -0.009(7) -0.019(8)
C34 0.086(10) 0.051(8) 0.048(5) -0.012(5) 0.028(5) -0.023(6)
C35 0.065(8) 0.034(5) 0.096(9) -0.004(6) 0.017(7) -0.004(5)
C69 0.032(8) 0.068(6) 0.073(7) 0.005(6) 0.001(7) 0.006(5)
C53 0.073(7) 0.050(6) 0.046(4) 0.019(4) 0.001(5) 0.008(4)
C93 0.055(11) 0.045(9) 0.063(9) 0.005(7) -0.007(7) 0.020(8)
C36 0.058(7) 0.081(9) 0.060(6) -0.014(7) -0.001(5) -0.031(6)
C58 0.097(9) 0.053(5) 0.061(6) 0.005(5) 0.023(6) 0.024(5)
C24 0.089(11) 0.058(9) 0.073(9) -0.033(8) -0.015(9) 0.007(8)
C89 0.060(8) 0.128(12) 0.037(6) 0.021(7) -0.006(5) -0.019(7)
C29 0.031(7) 0.078(7) 0.075(8) -0.016(7) -0.017(6) 0.005(5)
C80 0.074(8) 0.088(10) 0.072(7) -0.056(6) 0.016(6) -0.020(8)
C90 0.109(11) 0.077(6) 0.059(8) 0.012(7) 0.009(7) -0.048(7)
C30 0.072(10) 0.102(10) 0.038(4) -0.014(5) -0.023(5) 0.010(8)
C31 0.071(10) 0.067(6) 0.103(10) 0.023(7) -0.057(8) -0.024(6)
C54 0.076(9) 0.081(8) 0.070(8) 0.028(6) 0.013(7) 0.029(7)
C91 0.091(10) 0.107(8) 0.055(8) -0.001(8) 0.032(7) 0.032(8)
C70 0.038(6) 0.078(8) 0.114(10) -0.001(8) 0.014(7) -0.008(6)
C94 0.051(11) 0.045(8) 0.141(13) -0.009(9) -0.025(10) 0.016(7)
C71 0.098(11) 0.086(10) 0.048(5) -0.008(5) 0.023(6) 0.014(8)
C55 0.177(15) 0.063(9) 0.043(5) 0.018(5) -0.004(7) 0.008(9)
C25 0.075(12) 0.075(11) 0.119(13) -0.035(10) 0.034(11) 0.008(9)
C81 0.110(12) 0.044(6) 0.097(8) 0.000(6) 0.049(7) 0.009(7)
C84 0.117(15) 0.138(14) 0.048(9) -0.010(10) -0.037(9) 0.026(12)
C26 0.147(16) 0.084(11) 0.062(9) -0.005(9) -0.009(10) 0.050(11)
C95 0.082(12) 0.048(9) 0.184(18) 0.036(11) -0.028(12) -0.005(9)
C56 0.069(7) 0.080(9) 0.101(10) 0.049(8) 0.009(7) 0.002(6)
C85 0.057(11) 0.122(13) 0.067(9) 0.033(9) -0.014(8) 0.029(10)
C86 0.080(12) 0.152(15) 0.095(12) 0.092(12) -0.039(10) -0.036(11)
C96 0.081(12) 0.088(11) 0.120(14) -0.056(11) -0.021(10) 0.032(9)
C59 0.126(11) 0.036(7) 0.139(13) -0.002(9) 0.021(9) 0.014(6)
C60 0.211(17) 0.118(13) 0.091(8) 0.024(9) 0.085(10) 0.083(13)
C61 0.139(12) 0.111(13) 0.120(10) 0.007(11) -0.013(10) 0.067(9)
Cu1 0.059(3) 0.043(2) 0.049(2) -0.0102(15) -0.010(2) -0.009(2)
N2 0.073(8) 0.064(7) 0.058(6) 0.013(5) 0.004(5) 0.014(5)
N1 0.057(7) 0.073(7) 0.053(5) 0.005(5) -0.008(5) 0.007(5)
C15 0.080(10) 0.051(7) 0.065(7) 0.016(6) 0.009(6) 0.007(6)
C14 0.087(11) 0.082(9) 0.065(7) 0.019(6) 0.012(6) 0.033(7)
C16 0.084(11) 0.073(8) 0.070(7) 0.018(6) 0.014(7) 0.014(7)
Cu1A 0.059(3) 0.043(2) 0.049(2) -0.0102(15) -0.010(2) -0.009(2)

loop_
_atom_type_symbol
_atom_type_description
_atom_type_scat_dispersion_real
_atom_type_scat_dispersion_imag
_atom_type_scat_source
C C 0.0181 0.0091 'International Tables Vol C Tables 4.2.6.8 and 6.1.1.4'
H H 0.0000 0.0000 'International Tables Vol C Tables 4.2.6.8 and 6.1.1.4'
Cr Cr -0.1635 2.4439 'International Tables Vol C Tables 4.2.6.8 and 6.1.1.4'
Cu Cu -1.9646 0.5888 'International Tables Vol C Tables 4.2.6.8 and 6.1.1.4'
F F 0.0727 0.0534 'International Tables Vol C Tables 4.2.6.8 and 6.1.1.4'
N N 0.0311 0.0180 'International Tables Vol C Tables 4.2.6.8 and 6.1.1.4'
O O 0.0492 0.0322 'International Tables Vol C Tables 4.2.6.8 and 6.1.1.4'

loop_
_geom_angle_atom_site_label_1
_geom_angle_atom_site_label_2
_geom_angle_atom_site_label_3
_geom_angle
_geom_angle_site_symmetry_1
_geom_angle_site_symmetry_3
_geom_angle_publ_flag
F13 Cr1 F20 87.7(2) . . ?
F13 Cr1 O35 91.5(2) . . ?
F13 Cr1 O37 92.3(3) . . ?
F13 Cr1 O7 90.9(3) . . ?
F13 Cr1 O13 179.4(2) . . ?
F20 Cr1 O35 178.8(3) . . ?
F20 Cr1 O37 88.0(3) . . ?
F20 Cr1 O7 89.4(2) . . ?
F20 Cr1 O13 92.9(2) . . ?
O35 Cr1 O37 91.2(3) . . ?
O35 Cr1 O7 91.4(3) . . ?
O35 Cr1 O13 87.9(3) . . ?
O37 Cr1 O7 175.8(3) . . ?
O37 Cr1 O13 87.5(3) . . ?
O13 Cr1 O7 89.4(3) . . ?
F13 Cr2 O31 88.9(2) . . ?
F13 Cr2 O36 89.7(3) . . ?
F14 Cr2 F13 89.7(2) . . ?
F14 Cr2 O31 89.9(3) . . ?
F14 Cr2 O34 178.6(3) . . ?
F14 Cr2 O36 87.6(3) . . ?
O33 Cr2 F13 177.7(3) . . ?
O33 Cr2 F14 92.2(3) . . ?
O33 Cr2 O31 92.4(3) . . ?
O33 Cr2 O34 86.4(3) . . ?
O33 Cr2 O36 89.0(3) . . ?
O34 Cr2 F13 91.7(2) . . ?
O34 Cr2 O31 90.5(3) . . ?
O34 Cr2 O36 92.1(3) . . ?
O36 Cr2 O31 177.2(3) . . ?
F14 Cr3 F15 86.6(2) . . ?
F14 Cr3 O30 91.8(3) . . ?
F14 Cr3 O29 178.6(3) . . ?
F14 Cr3 O27 92.0(3) . . ?
F14 Cr3 O32 91.6(3) . . ?
F15 Cr3 O30 88.4(3) . . ?
F15 Cr3 O29 92.7(3) . . ?
F15 Cr3 O27 91.6(3) . . ?
F15 Cr3 O32 177.9(3) . . ?
O30 Cr3 O29 87.0(3) . . ?
O30 Cr3 O27 176.2(3) . . ?
O30 Cr3 O32 90.5(3) . . ?
O29 Cr3 O27 89.2(3) . . ?
O29 Cr3 O32 89.1(3) . . ?
O32 Cr3 O27 89.6(3) . . ?
F20 Cr8 O6 90.7(2) . . ?
F20 Cr8 O8 91.3(3) . . ?
F20 Cr8 O10 177.9(3) . . ?
F20 Cr8 O12 91.6(2) . . ?
F19 Cr8 F20 86.8(2) . . ?
F19 Cr8 O6 88.7(3) . . ?
F19 Cr8 O8 93.4(3) . . ?
F19 Cr8 O10 92.2(3) . . ?
F19 Cr8 O12 177.8(2) . . ?
O6 Cr8 O8 177.2(3) . . ?
O6 Cr8 O10 87.5(3) . . ?
O6 Cr8 O12 89.8(3) . . ?
O8 Cr8 O10 90.6(3) . . ?
O8 Cr8 O12 88.1(3) . . ?
O12 Cr8 O10 89.4(3) . . ?
F18 Cr6 O20 176.7(3) . . ?
F18 Cr6 O15 88.9(3) . . ?
F17 Cr6 F18 90.0(2) . . ?
F17 Cr6 O18 91.0(3) . . ?
F17 Cr6 O17 178.4(3) . . ?
F17 Cr6 O20 93.2(3) . . ?
F17 Cr6 O15 87.4(3) . . ?
O18 Cr6 F18 90.0(3) . . ?
O18 Cr6 O20 90.9(3) . . ?
O18 Cr6 O15 178.0(3) . . ?
O17 Cr6 F18 91.3(3) . . ?
O17 Cr6 O18 90.0(3) . . ?
O17 Cr6 O20 85.6(3) . . ?
O17 Cr6 O15 91.7(3) . . ?
O20 Cr6 O15 90.2(3) . . ?
F19 Cr7 O9 91.4(3) . . ?
F19 Cr7 O14 90.1(3) . . ?
F19 Cr7 O11 90.9(3) . . ?
F18 Cr7 F19 88.3(2) . . ?
F18 Cr7 O9 90.6(3) . . ?
F18 Cr7 O14 92.7(3) . . ?
F18 Cr7 O11 179.1(3) . . ?
F18 Cr7 O16 93.2(3) . . ?
O9 Cr7 O11 89.3(3) . . ?
O14 Cr7 O9 176.4(3) . . ?
O14 Cr7 O11 87.4(3) . . ?
O16 Cr7 F19 178.2(3) . . ?
O16 Cr7 O9 87.5(3) . . ?
O16 Cr7 O14 90.9(3) . . ?
O16 Cr7 O11 87.6(3) . . ?
F16 Cr4 F15 87.6(2) . . ?
F16 Cr4 O26 88.6(3) . . ?
F16 Cr4 O23 93.1(3) . . ?
F16 Cr4 O28 176.9(3) . . ?
F16 Cr4 O25 93.3(3) . . ?
F15 Cr4 O26 92.0(3) . . ?
F15 Cr4 O23 90.9(3) . . ?
F15 Cr4 O28 89.8(3) . . ?
F15 Cr4 O25 179.1(3) . . ?
O23 Cr4 O26 176.7(3) . . ?
O23 Cr4 O28 88.5(3) . . ?
O28 Cr4 O26 89.9(3) . . ?
O25 Cr4 O26 87.8(3) . . ?
O25 Cr4 O23 89.2(3) . . ?
O25 Cr4 O28 89.3(3) . . ?
F16 Cr5 O22 90.2(3) . . ?
F16 Cr5 O19 90.9(3) . . ?
F16 Cr5 O24 91.9(3) . . ?
F16 Cr5 O21 177.0(3) . . ?
F17 Cr5 F16 87.7(2) . . ?
F17 Cr5 O22 89.7(3) . . ?
F17 Cr5 O19 93.3(3) . . ?
F17 Cr5 O24 178.4(3) . . ?
F17 Cr5 O21 92.2(3) . . ?
O22 Cr5 O24 88.7(3) . . ?
O19 Cr5 O22 176.9(3) . . ?
O19 Cr5 O24 88.3(3) . . ?
O21 Cr5 O22 86.8(4) . . ?
O21 Cr5 O19 92.1(4) . . ?
O21 Cr5 O24 88.1(3) . . ?
Cr1 F13 Cr2 122.3(3) . . ?
Cr3 F14 Cr2 122.1(3) . . ?
Cr8 F20 Cr1 123.4(3) . . ?
Cr8 F19 Cr7 124.0(3) . . ?
Cr7 F18 Cr6 121.8(3) . . ?
Cr4 F16 Cr5 123.4(3) . . ?
Cr4 F15 Cr3 122.8(3) . . ?
Cr5 F17 Cr6 119.7(3) . . ?
C87 O35 Cr1 128.6(7) . . ?
C92 O37 Cr1 136.5(7) . . ?
C17 O7 Cr1 127.2(6) . . ?
C32 O13 Cr1 135.1(6) . . ?
C17 O6 Cr8 136.9(7) . . ?
C77 O31 Cr2 128.2(7) . . ?
C22 O8 Cr8 133.9(7) . . ?
C82 O33 Cr2 135.9(7) . . ?
C77 O30 Cr3 135.9(7) . . ?
C67 O26 Cr4 138.1(7) . . ?
C22 O9 Cr7 132.5(7) . . ?
C87 O34 Cr2 137.2(6) . . ?
C72 O29 Cr3 133.8(7) . . ?
C92 O36 Cr2 129.4(7) . . ?
C67 O27 Cr3 127.7(7) . . ?
C37 O14 Cr7 136.7(7) . . ?
C82 O32 Cr3 128.2(7) . . ?
C27 O11 Cr7 135.8(7) . . ?
C57 O23 Cr4 134.4(7) . . ?
C27 O10 Cr8 132.1(7) . . ?
C42 O16 Cr7 130.1(7) . . ?
C47 O18 Cr6 130.4(8) . . ?
C32 O12 Cr8 127.7(7) . . ?
C72 O28 Cr4 129.2(7) . . ?
C42 O17 Cr6 136.5(7) . . ?
C62 O25 Cr4 133.0(7) . . ?
C52 O20 Cr6 135.1(7) . . ?
C37 O15 Cr6 129.1(8) . . ?
C57 O22 Cr5 130.8(8) . . ?
C47 O19 Cr5 138.7(8) . . ?
C62 O24 Cr5 135.9(7) . . ?
C52 O21 Cr5 129.3(8) . . ?
O37 C92 O36 124.6(10) . . ?
O37 C92 C93 118.3(11) . . ?
O36 C92 C93 117.0(12) . . ?
O8 C22 C23 117.5(10) . . ?
O9 C22 O8 124.8(9) . . ?
O9 C22 C23 117.6(9) . . ?
O33 C82 C83 117.3(11) . . ?
O32 C82 O33 125.2(10) . . ?
O32 C82 C83 117.5(12) . . ?
O7 C17 O6 125.1(10) . . ?
O7 C17 C18 120.2(10) . . ?
O7 C17 C18A 114.9(15) . . ?
O6 C17 C18 114.3(10) . . ?
O6 C17 C18A 118.1(16) . . ?
C87 C88 C90 109.4(9) . . ?
C89 C88 C87 109.7(9) . . ?
C89 C88 C90 109.2(10) . . ?
C91 C88 C87 107.4(9) . . ?
C91 C88 C89 109.4(10) . . ?
C91 C88 C90 111.7(11) . . ?
O35 C87 C88 116.0(9) . . ?
O34 C87 O35 125.2(9) . . ?
O34 C87 C88 118.8(9) . . ?
O13 C32 C33 118.0(9) . . ?
O12 C32 O13 125.8(9) . . ?
O12 C32 C33 116.2(9) . . ?
O11 C27 C28 117.4(9) . . ?
O10 C27 O11 125.7(10) . . ?
O10 C27 C28 116.9(10) . . ?
C32 C33 C36 108.9(9) . . ?
C34 C33 C32 109.7(9) . . ?
C34 C33 C35 109.9(10) . . ?
C34 C33 C36 111.8(9) . . ?
C35 C33 C32 104.4(8) . . ?
C35 C33 C36 111.8(10) . . ?
O26 C67 O27 123.2(10) . . ?
O26 C67 C68 116.2(10) . . ?
O27 C67 C68 120.6(10) . . ?
O29 C72 C73 118.1(12) . . ?
O29 C72 C73A 115.7(13) . . ?
O28 C72 O29 125.7(10) . . ?
O28 C72 C73 116.1(11) . . ?
O28 C72 C73A 118.6(13) . . ?
O31 C77 O30 123.9(10) . . ?
O31 C77 C78 119.8(11) . . ?
O30 C77 C78 116.3(10) . . ?
O16 C42 C43 113.4(13) . . ?
O16 C42 C43A 115.9(12) . . ?
O17 C42 O16 126.0(10) . . ?
O17 C42 C43 120.2(13) . . ?
O17 C42 C43A 118.0(12) . . ?
O25 C62 C63 109.5(18) . . ?
O25 C62 C63A 117.3(10) . . ?
O24 C62 O25 125.1(10) . . ?
O24 C62 C63 124.9(18) . . ?
O24 C62 C63A 117.5(10) . . ?
O23 C57 C58 116.2(11) . . ?
O22 C57 O23 125.5(11) . . ?
O22 C57 C58 118.2(11) . . ?
H79A C79 H79B 109.5 . . ?
H79A C79 H79C 109.5 . . ?
H79B C79 H79C 109.5 . . ?
C78 C79 H79A 109.5 . . ?
C78 C79 H79B 109.5 . . ?
C78 C79 H79C 109.5 . . ?
C22 C23 C24 105.2(9) . . ?
C22 C23 C25 111.8(10) . . ?
C22 C23 C26 111.5(9) . . ?
C24 C23 C26 107.5(10) . . ?
C25 C23 C24 110.4(10) . . ?
C25 C23 C26 110.3(11) . . ?
C27 C28 C29 104.4(9) . . ?
C27 C28 C30 112.2(10) . . ?
C29 C28 C30 109.0(10) . . ?
C31 C28 C27 110.4(9) . . ?
C31 C28 C29 112.4(10) . . ?
C31 C28 C30 108.5(10) . . ?
O18 C47 C48 117.9(12) . . ?
O18 C47 C48A 118.6(13) . . ?
O19 C47 O18 121.8(11) . . ?
O19 C47 C48 120.2(13) . . ?
O19 C47 C48A 119.3(13) . . ?
O14 C37 C38 116.0(13) . . ?
O14 C37 C38A 120.9(14) . . ?
O15 C37 O14 124.2(11) . . ?
O15 C37 C38 119.5(14) . . ?
O15 C37 C38A 114.7(14) . . ?
C62 C63 C65 110(2) . . ?
C64 C63 C62 110(3) . . ?
C64 C63 C65 109(3) . . ?
C64 C63 C66 114(3) . . ?
C66 C63 C62 110(3) . . ?
C66 C63 C65 104(2) . . ?
O20 C52 O21 126.8(11) . . ?
O20 C52 C53 117.0(11) . . ?
O21 C52 C53 116.0(11) . . ?
C67 C68 C69 110.9(10) . . ?
C67 C68 C70 109.8(10) . . ?
C67 C68 C71 106.9(10) . . ?
C69 C68 C71 109.0(10) . . ?
C70 C68 C69 109.5(10) . . ?
C70 C68 C71 110.7(11) . . ?
C77 C78 C79 112.2(10) . . ?
C77 C78 C80 106.1(10) . . ?
C77 C78 C81 106.8(9) . . ?
C79 C78 C80 110.2(10) . . ?
C81 C78 C79 111.5(11) . . ?
C81 C78 C80 109.8(10) . . ?
C82 C83 C84 105.1(10) . . ?
C82 C83 C85 109.5(10) . . ?
C82 C83 C86 112.3(11) . . ?
C84 C83 C85 108.6(11) . . ?
C86 C83 C84 110.8(11) . . ?
C86 C83 C85 110.4(12) . . ?
C33 C34 H34A 109.5 . . ?
C33 C34 H34B 109.5 . . ?
C33 C34 H34C 109.5 . . ?
H34A C34 H34B 109.5 . . ?
H34A C34 H34C 109.5 . . ?
H34B C34 H34C 109.5 . . ?
C42 C43 C44 108.0(16) . . ?
C45 C43 C42 108.9(19) . . ?
C45 C43 C44 110(2) . . ?
C46 C43 C42 107.3(19) . . ?
C46 C43 C44 109(2) . . ?
C46 C43 C45 113(2) . . ?
C33 C35 H35A 109.5 . . ?
C33 C35 H35B 109.5 . . ?
C33 C35 H35C 109.5 . . ?
H35A C35 H35B 109.5 . . ?
H35A C35 H35C 109.5 . . ?
H35B C35 H35C 109.5 . . ?
C47 C48 C49 113.3(15) . . ?
C47 C48 C50 103.9(13) . . ?
C47 C48 C51 111.6(16) . . ?
C49 C48 C50 109.2(16) . . ?
C49 C48 C51 107.9(18) . . ?
C51 C48 C50 110.9(18) . . ?
C72 C73 C76 108.0(14) . . ?
C74 C73 C72 112.9(15) . . ?
C74 C73 C75 111.2(17) . . ?
C74 C73 C76 105.0(18) . . ?
C75 C73 C72 107.2(16) . . ?
C75 C73 C76 112.6(19) . . ?
C68 C69 H69A 109.5 . . ?
C68 C69 H69B 109.5 . . ?
C68 C69 H69C 109.5 . . ?
H69A C69 H69B 109.5 . . ?
H69A C69 H69C 109.5 . . ?
H69B C69 H69C 109.5 . . ?
C52 C53 C56 106.3(10) . . ?
C54 C53 C52 109.0(10) . . ?
C54 C53 C55 115.3(12) . . ?
C54 C53 C56 106.4(10) . . ?
C55 C53 C52 110.1(10) . . ?
C55 C53 C56 109.2(11) . . ?
C92 C93 C94 112.6(11) . . ?
C92 C93 C95 108.6(11) . . ?
C92 C93 C96 108.6(10) . . ?
C95 C93 C94 108.5(10) . . ?
C96 C93 C94 111.2(11) . . ?
C96 C93 C95 107.2(12) . . ?
C17 C18 C21 105.1(11) . . ?
C19 C18 C17 109.6(12) . . ?
C19 C18 C21 109.2(15) . . ?
C20 C18 C17 108.5(13) . . ?
C20 C18 C19 115.7(13) . . ?
C20 C18 C21 108.2(14) . . ?
C33 C36 H36A 109.5 . . ?
C33 C36 H36B 109.5 . . ?
C33 C36 H36C 109.5 . . ?
H36A C36 H36B 109.5 . . ?
H36A C36 H36C 109.5 . . ?
H36B C36 H36C 109.5 . . ?
C59 C58 C57 106.8(11) . . ?
C59 C58 C60 114.0(14) . . ?
C59 C58 C61 106.2(12) . . ?
C60 C58 C57 108.7(11) . . ?
C60 C58 C61 110.0(13) . . ?
C61 C58 C57 111.1(12) . . ?
C23 C24 H24A 109.5 . . ?
C23 C24 H24B 109.5 . . ?
C23 C24 H24C 109.5 . . ?
H24A C24 H24B 109.5 . . ?
H24A C24 H24C 109.5 . . ?
H24B C24 H24C 109.5 . . ?
C88 C89 H89A 109.5 . . ?
C88 C89 H89B 109.5 . . ?
C88 C89 H89C 109.5 . . ?
H89A C89 H89B 109.5 . . ?
H89A C89 H89C 109.5 . . ?
H89B C89 H89C 109.5 . . ?
C28 C29 H29A 109.5 . . ?
C28 C29 H29B 109.5 . . ?
C28 C29 H29C 109.5 . . ?
H29A C29 H29B 109.5 . . ?
H29A C29 H29C 109.5 . . ?
H29B C29 H29C 109.5 . . ?
C78 C80 H80A 109.5 . . ?
C78 C80 H80B 109.5 . . ?
C78 C80 H80C 109.5 . . ?
H80A C80 H80B 109.5 . . ?
H80A C80 H80C 109.5 . . ?
H80B C80 H80C 109.5 . . ?
C63 C64 H64A 109.5 . . ?
C63 C64 H64B 109.5 . . ?
C63 C64 H64C 109.5 . . ?
H64A C64 H64B 109.5 . . ?
H64A C64 H64C 109.5 . . ?
H64B C64 H64C 109.5 . . ?
C37 C38 C40 113.0(16) . . ?
C37 C38 C41 104.7(14) . . ?
C39 C38 C37 109.7(16) . . ?
C39 C38 C40 111.6(19) . . ?
C39 C38 C41 110.2(19) . . ?
C40 C38 C41 107.3(18) . . ?
C43 C44 H44A 109.5 . . ?
C43 C44 H44B 109.5 . . ?
C43 C44 H44C 109.5 . . ?
H44A C44 H44B 109.5 . . ?
H44A C44 H44C 109.5 . . ?
H44B C44 H44C 109.5 . . ?
C88 C90 H90A 109.5 . . ?
C88 C90 H90B 109.5 . . ?
C88 C90 H90C 109.5 . . ?
H90A C90 H90B 109.5 . . ?
H90A C90 H90C 109.5 . . ?
H90B C90 H90C 109.5 . . ?
C28 C30 H30A 109.5 . . ?
C28 C30 H30B 109.5 . . ?
C28 C30 H30C 109.5 . . ?
H30A C30 H30B 109.5 . . ?
H30A C30 H30C 109.5 . . ?
H30B C30 H30C 109.5 . . ?
C28 C31 H31A 109.5 . . ?
C28 C31 H31B 109.5 . . ?
C28 C31 H31C 109.5 . . ?
H31A C31 H31B 109.5 . . ?
H31A C31 H31C 109.5 . . ?
H31B C31 H31C 109.5 . . ?
C53 C54 H54A 109.5 . . ?
C53 C54 H54B 109.5 . . ?
C53 C54 H54C 109.5 . . ?
H54A C54 H54B 109.5 . . ?
H54A C54 H54C 109.5 . . ?
H54B C54 H54C 109.5 . . ?
C88 C91 H91A 109.5 . . ?
C88 C91 H91B 109.5 . . ?
C88 C91 H91C 109.5 . . ?
H91A C91 H91B 109.5 . . ?
H91A C91 H91C 109.5 . . ?
H91B C91 H91C 109.5 . . ?
C68 C70 H70A 109.5 . . ?
C68 C70 H70B 109.5 . . ?
C68 C70 H70C 109.5 . . ?
H70A C70 H70B 109.5 . . ?
H70A C70 H70C 109.5 . . ?
H70B C70 H70C 109.5 . . ?
C93 C94 H94A 109.5 . . ?
C93 C94 H94B 109.5 . . ?
C93 C94 H94C 109.5 . . ?
H94A C94 H94B 109.5 . . ?
H94A C94 H94C 109.5 . . ?
H94B C94 H94C 109.5 . . ?
C68 C71 H71A 109.5 . . ?
C68 C71 H71B 109.5 . . ?
C68 C71 H71C 109.5 . . ?
H71A C71 H71B 109.5 . . ?
H71A C71 H71C 109.5 . . ?
H71B C71 H71C 109.5 . . ?
C53 C55 H55A 109.5 . . ?
C53 C55 H55B 109.5 . . ?
C53 C55 H55C 109.5 . . ?
H55A C55 H55B 109.5 . . ?
H55A C55 H55C 109.5 . . ?
H55B C55 H55C 109.5 . . ?
C63 C65 H65A 109.5 . . ?
C63 C65 H65B 109.5 . . ?
C63 C65 H65C 109.5 . . ?
H65A C65 H65B 109.5 . . ?
H65A C65 H65C 109.5 . . ?
H65B C65 H65C 109.5 . . ?
C23 C25 H25A 109.5 . . ?
C23 C25 H25B 109.5 . . ?
C23 C25 H25C 109.5 . . ?
H25A C25 H25B 109.5 . . ?
H25A C25 H25C 109.5 . . ?
H25B C25 H25C 109.5 . . ?
C78 C81 H81A 109.5 . . ?
C78 C81 H81B 109.5 . . ?
C78 C81 H81C 109.5 . . ?
H81A C81 H81B 109.5 . . ?
H81A C81 H81C 109.5 . . ?
H81B C81 H81C 109.5 . . ?
C83 C84 H84A 109.5 . . ?
C83 C84 H84B 109.5 . . ?
C83 C84 H84C 109.5 . . ?
H84A C84 H84B 109.5 . . ?
H84A C84 H84C 109.5 . . ?
H84B C84 H84C 109.5 . . ?
C23 C26 H26A 109.5 . . ?
C23 C26 H26B 109.5 . . ?
C23 C26 H26C 109.5 . . ?
H26A C26 H26B 109.5 . . ?
H26A C26 H26C 109.5 . . ?
H26B C26 H26C 109.5 . . ?
C93 C95 H95A 109.5 . . ?
C93 C95 H95B 109.5 . . ?
C93 C95 H95C 109.5 . . ?
H95A C95 H95B 109.5 . . ?
H95A C95 H95C 109.5 . . ?
H95B C95 H95C 109.5 . . ?
C53 C56 H56A 109.5 . . ?
C53 C56 H56B 109.5 . . ?
C53 C56 H56C 109.5 . . ?
H56A C56 H56B 109.5 . . ?
H56A C56 H56C 109.5 . . ?
H56B C56 H56C 109.5 . . ?
C83 C85 H85A 109.5 . . ?
C83 C85 H85B 109.5 . . ?
C83 C85 H85C 109.5 . . ?
H85A C85 H85B 109.5 . . ?
H85A C85 H85C 109.5 . . ?
H85B C85 H85C 109.5 . . ?
C63 C66 H66A 109.5 . . ?
C63 C66 H66B 109.5 . . ?
C63 C66 H66C 109.5 . . ?
H66A C66 H66B 109.5 . . ?
H66A C66 H66C 109.5 . . ?
H66B C66 H66C 109.5 . . ?
C83 C86 H86A 109.5 . . ?
C83 C86 H86B 109.5 . . ?
C83 C86 H86C 109.5 . . ?
H86A C86 H86B 109.5 . . ?
H86A C86 H86C 109.5 . . ?
H86B C86 H86C 109.5 . . ?
C93 C96 H96A 109.5 . . ?
C93 C96 H96B 109.5 . . ?
C93 C96 H96C 109.5 . . ?
H96A C96 H96B 109.5 . . ?
H96A C96 H96C 109.5 . . ?
H96B C96 H96C 109.5 . . ?
C18 C19 H19A 109.5 . . ?
C18 C19 H19B 109.5 . . ?
C18 C19 H19C 109.5 . . ?
H19A C19 H19B 109.5 . . ?
H19A C19 H19C 109.5 . . ?
H19B C19 H19C 109.5 . . ?
C43 C45 H45A 109.5 . . ?
C43 C45 H45B 109.5 . . ?
C43 C45 H45C 109.5 . . ?
H45A C45 H45B 109.5 . . ?
H45A C45 H45C 109.5 . . ?
H45B C45 H45C 109.5 . . ?
C58 C59 H59A 109.5 . . ?
C58 C59 H59B 109.5 . . ?
C58 C59 H59C 109.5 . . ?
H59A C59 H59B 109.5 . . ?
H59A C59 H59C 109.5 . . ?
H59B C59 H59C 109.5 . . ?
C18 C20 H20A 109.5 . . ?
C18 C20 H20B 109.5 . . ?
C18 C20 H20C 109.5 . . ?
H20A C20 H20B 109.5 . . ?
H20A C20 H20C 109.5 . . ?
H20B C20 H20C 109.5 . . ?
C18 C21 H21A 109.5 . . ?
C18 C21 H21B 109.5 . . ?
C18 C21 H21C 109.5 . . ?
H21A C21 H21B 109.5 . . ?
H21A C21 H21C 109.5 . . ?
H21B C21 H21C 109.5 . . ?
C58 C60 H60A 109.5 . . ?
C58 C60 H60B 109.5 . . ?
C58 C60 H60C 109.5 . . ?
H60A C60 H60B 109.5 . . ?
H60A C60 H60C 109.5 . . ?
H60B C60 H60C 109.5 . . ?
C48 C49 H49A 109.5 . . ?
C48 C49 H49B 109.5 . . ?
C48 C49 H49C 109.5 . . ?
H49A C49 H49B 109.5 . . ?
H49A C49 H49C 109.5 . . ?
H49B C49 H49C 109.5 . . ?
C38 C39 H39A 109.5 . . ?
C38 C39 H39B 109.5 . . ?
C38 C39 H39C 109.5 . . ?
H39A C39 H39B 109.5 . . ?
H39A C39 H39C 109.5 . . ?
H39B C39 H39C 109.5 . . ?
C43 C46 H46A 109.5 . . ?
C43 C46 H46B 109.5 . . ?
C43 C46 H46C 109.5 . . ?
H46A C46 H46B 109.5 . . ?
H46A C46 H46C 109.5 . . ?
H46B C46 H46C 109.5 . . ?
C48 C50 H50A 109.5 . . ?
C48 C50 H50B 109.5 . . ?
C48 C50 H50C 109.5 . . ?
H50A C50 H50B 109.5 . . ?
H50A C50 H50C 109.5 . . ?
H50B C50 H50C 109.5 . . ?
C48 C51 H51A 109.5 . . ?
C48 C51 H51B 109.5 . . ?
C48 C51 H51C 109.5 . . ?
H51A C51 H51B 109.5 . . ?
H51A C51 H51C 109.5 . . ?
H51B C51 H51C 109.5 . . ?
C38 C40 H40A 109.5 . . ?
C38 C40 H40B 109.5 . . ?
C38 C40 H40C 109.5 . . ?
H40A C40 H40B 109.5 . . ?
H40A C40 H40C 109.5 . . ?
H40B C40 H40C 109.5 . . ?
C58 C61 H61A 109.5 . . ?
C58 C61 H61B 109.5 . . ?
C58 C61 H61C 109.5 . . ?
H61A C61 H61B 109.5 . . ?
H61A C61 H61C 109.5 . . ?
H61B C61 H61C 109.5 . . ?
C38 C41 H41A 109.5 . . ?
C38 C41 H41B 109.5 . . ?
C38 C41 H41C 109.5 . . ?
H41A C41 H41B 109.5 . . ?
H41A C41 H41C 109.5 . . ?
H41B C41 H41C 109.5 . . ?
C73 C74 H74A 109.5 . . ?
C73 C74 H74B 109.5 . . ?
C73 C74 H74C 109.5 . . ?
H74A C74 H74B 109.5 . . ?
H74A C74 H74C 109.5 . . ?
H74B C74 H74C 109.5 . . ?
C73 C75 H75A 109.5 . . ?
C73 C75 H75B 109.5 . . ?
C73 C75 H75C 109.5 . . ?
H75A C75 H75B 109.5 . . ?
H75A C75 H75C 109.5 . . ?
H75B C75 H75C 109.5 . . ?
C73 C76 H76A 109.5 . . ?
C73 C76 H76B 109.5 . . ?
C73 C76 H76C 109.5 . . ?
H76A C76 H76B 109.5 . . ?
H76A C76 H76C 109.5 . . ?
H76B C76 H76C 109.5 . . ?
O1 Cu1 O3 175.6(7) . . ?
O1 Cu1 O4 90.0(6) . . ?
O1 Cu1 O2 83.6(8) . . ?
O1 Cu1 N1 92.5(6) . . ?
O3 Cu1 O4 88.9(4) . . ?
O3 Cu1 O2 100.5(5) . . ?
O3 Cu1 N1 89.2(4) . . ?
O4 Cu1 O2 83.0(5) . . ?
N1 Cu1 O4 172.0(5) . . ?
N1 Cu1 O2 89.8(4) . . ?
C1 O1 Cu1 128.1(17) . . ?
C6 O3 Cu1 125.2(10) . . ?
C6 O3 Cu1A 122.2(10) . . ?
C9 O4 Cu1 126.2(11) . . ?
C9 O4 Cu1A 123.7(12) . . ?
C4 O2 Cu1 126.6(14) . . ?
C15 N2 H2 127.4 . . ?
C14 N2 H2 127.4 . . ?
C14 N2 C15 105.1(10) . . ?
C14 N1 Cu1 122.1(10) . . ?
C14 N1 C16 104.4(12) . . ?
C14 N1 Cu1A 121.3(10) . . ?
C16 N1 Cu1 133.1(9) . . ?
C16 N1 Cu1A 132.8(10) . . ?
F4 C5 F6 110.3(14) . . ?
F4 C5 C4 109.5(16) . . ?
F5 C5 F4 102.7(16) . . ?
F5 C5 F6 118.4(15) . . ?
F5 C5 C4 96.9(15) . . ?
F6 C5 C4 117.5(17) . . ?
N2 C15 C97 117.2(13) . . ?
N2 C15 C97A 110.7(15) . . ?
C16 C15 N2 107.2(12) . . ?
C16 C15 C97 131.7(14) . . ?
C16 C15 C97A 135.8(17) . . ?
O3 C6 C7 112.0(13) . . ?
O3 C6 C8 129.5(15) . . ?
C8 C6 C7 118.3(14) . . ?
F7 C7 F8 110.6(13) . . ?
F7 C7 F9 105.1(12) . . ?
F7 C7 C6 115.3(13) . . ?
F8 C7 F9 105.7(12) . . ?
F8 C7 C6 109.1(13) . . ?
F9 C7 C6 110.6(13) . . ?
N2 C14 H14 124.6 . . ?
N1 C14 N2 110.8(12) . . ?
N1 C14 H14 124.6 . . ?
N1 C16 H16 123.8 . . ?
C15 C16 N1 112.5(13) . . ?
C15 C16 H16 123.8 . . ?
C6 C8 H8 118.9 . . ?
C9 C8 C6 122.2(16) . . ?
C9 C8 H8 118.9 . . ?
F1 C2 F2 106.6(14) . . ?
F1 C2 F3 103.3(14) . . ?
F1 C2 C1 112.6(15) . . ?
F2 C2 C1 113.7(14) . . ?
F3 C2 F2 105.9(13) . . ?
F3 C2 C1 113.9(14) . . ?
O4 C9 C8 126.5(17) . . ?
O4 C9 C10 107.0(15) . . ?
C8 C9 C10 125.9(17) . . ?
O2 C4 C5 121.2(19) . . ?
O2 C4 C3 120(2) . . ?
C3 C4 C5 116.4(17) . . ?
O1 C1 C2 112.6(18) . . ?
O1 C1 C3 131(2) . . ?
C3 C1 C2 116.4(17) . . ?
F10 C10 C9 93.7(15) . . ?
F11 C10 F10 96.3(19) . . ?
F11 C10 C9 98.3(19) . . ?
F12 C10 F10 113(2) . . ?
F12 C10 F11 130(2) . . ?
F12 C10 C9 118(2) . . ?
C4 C3 H3 118.0 . . ?
C1 C3 C4 124(2) . . ?
C1 C3 H3 118.0 . . ?
C103 C102 C101 120.0 . . ?
C103 C102 C104 123.1(11) . . ?
C101 C102 C104 116.7(11) . . ?
C102 C103 H103 120.0 . . ?
C98 C103 C102 120.0 . . ?
C98 C103 H103 120.0 . . ?
C103 C98 H98 120.0 . . ?
C103 C98 C99 120.0 . . ?
C99 C98 H98 120.0 . . ?
C98 C99 H99 120.0 . . ?
C100 C99 C98 120.0 . . ?
C100 C99 H99 120.0 . . ?
C99 C100 H100 120.0 . . ?
C101 C100 C99 120.0 . . ?
C101 C100 H100 120.0 . . ?
C102 C101 H101 120.0 . . ?
C100 C101 C102 120.0 . . ?
C100 C101 H101 120.0 . . ?
H3A N3 H3B 107.1 . . ?
C97 N3 H3A 107.7 . . ?
C97 N3 H3B 107.7 . . ?
C97 N3 C105 118.4(12) . . ?
C105 N3 H3A 107.7 . . ?
C105 N3 H3B 107.7 . . ?
C15 C97 H97A 110.1 . . ?
C15 C97 H97B 110.1 . . ?
N3 C97 C15 108.1(11) . . ?
N3 C97 H97A 110.1 . . ?
N3 C97 H97B 110.1 . . ?
H97A C97 H97B 108.4 . . ?
C102 C104 H10A 109.7 . . ?
C102 C104 H10B 109.7 . . ?
C102 C104 C105 109.8(13) . . ?
H10A C104 H10B 108.2 . . ?
C105 C104 H10A 109.7 . . ?
C105 C104 H10B 109.7 . . ?
N3 C105 C104 117.4(12) . . ?
N3 C105 H10C 108.0 . . ?
N3 C105 H10D 108.0 . . ?
C104 C105 H10C 108.0 . . ?
C104 C105 H10D 108.0 . . ?
H10C C105 H10D 107.2 . . ?
H75D C75A H75E 109.5 . . ?
H75D C75A H75F 109.5 . . ?
H75E C75A H75F 109.5 . . ?
C73A C75A H75D 109.5 . . ?
C73A C75A H75E 109.5 . . ?
C73A C75A H75F 109.5 . . ?
C72 C73A C76A 106.0(16) . . ?
C75A C73A C72 110.5(16) . . ?
C75A C73A C76A 110(2) . . ?
C74A C73A C72 113.3(19) . . ?
C74A C73A C75A 111(2) . . ?
C74A C73A C76A 106(2) . . ?
C73A C76A H76D 109.5 . . ?
C73A C76A H76E 109.5 . . ?
C73A C76A H76F 109.5 . . ?
H76D C76A H76E 109.5 . . ?
H76D C76A H76F 109.5 . . ?
H76E C76A H76F 109.5 . . ?
C73A C74A H74D 109.5 . . ?
C73A C74A H74E 109.5 . . ?
C73A C74A H74F 109.5 . . ?
H74D C74A H74E 109.5 . . ?
H74D C74A H74F 109.5 . . ?
H74E C74A H74F 109.5 . . ?
H64D C64A H64E 109.5 . . ?
H64D C64A H64F 109.5 . . ?
H64E C64A H64F 109.5 . . ?
C63A C64A H64D 109.5 . . ?
C63A C64A H64E 109.5 . . ?
C63A C64A H64F 109.5 . . ?
C62 C63A C66A 104.3(11) . . ?
C62 C63A C65A 110.1(11) . . ?
C64A C63A C62 110.5(11) . . ?
C64A C63A C66A 112.5(12) . . ?
C64A C63A C65A 109.8(12) . . ?
C66A C63A C65A 109.5(11) . . ?
C63A C66A H66D 109.5 . . ?
C63A C66A H66E 109.5 . . ?
C63A C66A H66F 109.5 . . ?
H66D C66A H66E 109.5 . . ?
H66D C66A H66F 109.5 . . ?
H66E C66A H66F 109.5 . . ?
C63A C65A H65D 109.5 . . ?
C63A C65A H65E 109.5 . . ?
C63A C65A H65F 109.5 . . ?
H65D C65A H65E 109.5 . . ?
H65D C65A H65F 109.5 . . ?
H65E C65A H65F 109.5 . . ?
C42 C43A C44A 108.8(13) . . ?
C46A C43A C42 107.0(14) . . ?
C46A C43A C44A 113.7(18) . . ?
C46A C43A C45A 109.2(15) . . ?
C45A C43A C42 110.2(15) . . ?
C45A C43A C44A 107.9(17) . . ?
C43A C44A H44D 109.5 . . ?
C43A C44A H44E 109.5 . . ?
C43A C44A H44F 109.5 . . ?
H44D C44A H44E 109.5 . . ?
H44D C44A H44F 109.5 . . ?
H44E C44A H44F 109.5 . . ?
C43A C46A H46D 109.5 . . ?
C43A C46A H46E 109.5 . . ?
C43A C46A H46F 109.5 . . ?
H46D C46A H46E 109.5 . . ?
H46D C46A H46F 109.5 . . ?
H46E C46A H46F 109.5 . . ?
C43A C45A H45D 109.5 . . ?
C43A C45A H45E 109.5 . . ?
C43A C45A H45F 109.5 . . ?
H45D C45A H45E 109.5 . . ?
H45D C45A H45F 109.5 . . ?
H45E C45A H45F 109.5 . . ?
C37 C38A C40A 110.6(19) . . ?
C37 C38A C41A 103.4(17) . . ?
C39A C38A C37 113.2(18) . . ?
C39A C38A C40A 108(2) . . ?
C39A C38A C41A 109(2) . . ?
C40A C38A C41A 112(2) . . ?
C38A C39A H39D 109.5 . . ?
C38A C39A H39E 109.5 . . ?
C38A C39A H39F 109.5 . . ?
H39D C39A H39E 109.5 . . ?
H39D C39A H39F 109.5 . . ?
H39E C39A H39F 109.5 . . ?
C38A C40A H40D 109.5 . . ?
C38A C40A H40E 109.5 . . ?
C38A C40A H40F 109.5 . . ?
H40D C40A H40E 109.5 . . ?
H40D C40A H40F 109.5 . . ?
H40E C40A H40F 109.5 . . ?
C38A C41A H41D 109.5 . . ?
C38A C41A H41E 109.5 . . ?
C38A C41A H41F 109.5 . . ?
H41D C41A H41E 109.5 . . ?
H41D C41A H41F 109.5 . . ?
H41E C41A H41F 109.5 . . ?
C17 C18A C21A 107(2) . . ?
C20A C18A C17 108(3) . . ?
C20A C18A C21A 108(3) . . ?
C20A C18A C19A 115(3) . . ?
C19A C18A C17 111(3) . . ?
C19A C18A C21A 108(3) . . ?
C18A C21A H21D 109.5 . . ?
C18A C21A H21E 109.5 . . ?
C18A C21A H21F 109.5 . . ?
H21D C21A H21E 109.5 . . ?
H21D C21A H21F 109.5 . . ?
H21E C21A H21F 109.5 . . ?
C18A C20A H20D 109.5 . . ?
C18A C20A H20E 109.5 . . ?
C18A C20A H20F 109.5 . . ?
H20D C20A H20E 109.5 . . ?
H20D C20A H20F 109.5 . . ?
H20E C20A H20F 109.5 . . ?
C18A C19A H19D 109.5 . . ?
C18A C19A H19E 109.5 . . ?
C18A C19A H19F 109.5 . . ?
H19D C19A H19E 109.5 . . ?
H19D C19A H19F 109.5 . . ?
H19E C19A H19F 109.5 . . ?
C47 C48A C49A 113.4(17) . . ?
C47 C48A C50A 104.0(15) . . ?
C47 C48A C51A 113.5(17) . . ?
C49A C48A C50A 110.5(19) . . ?
C49A C48A C51A 105.1(18) . . ?
C51A C48A C50A 110.4(19) . . ?
C48A C49A H49D 109.5 . . ?
C48A C49A H49E 109.5 . . ?
C48A C49A H49F 109.5 . . ?
H49D C49A H49E 109.5 . . ?
H49D C49A H49F 109.5 . . ?
H49E C49A H49F 109.5 . . ?
C48A C50A H50D 109.5 . . ?
C48A C50A H50E 109.5 . . ?
C48A C50A H50F 109.5 . . ?
H50D C50A H50E 109.5 . . ?
H50D C50A H50F 109.5 . . ?
H50E C50A H50F 109.5 . . ?
C48A C51A H51D 109.5 . . ?
C48A C51A H51E 109.5 . . ?
C48A C51A H51F 109.5 . . ?
H51D C51A H51E 109.5 . . ?
H51D C51A H51F 109.5 . . ?
H51E C51A H51F 109.5 . . ?
C15 C97A H97C 110.5 . . ?
C15 C97A H97D 110.5 . . ?
H97C C97A H97D 108.7 . . ?
N3A C97A C15 106.3(14) . . ?
N3A C97A H97C 110.5 . . ?
N3A C97A H97D 110.5 . . ?
C97A N3A H3AA 107.4 . . ?
C97A N3A H3AB 107.4 . . ?
C97A N3A C106 119.6(17) . . ?
H3AA N3A H3AB 106.9 . . ?
C106 N3A H3AA 107.4 . . ?
C106 N3A H3AB 107.4 . . ?
N3A C106 H10E 106.5 . . ?
N3A C106 H10F 106.5 . . ?
N3A C106 C1A 123.2(17) . . ?
H10E C106 H10F 106.5 . . ?
C1A C106 H10E 106.5 . . ?
C1A C106 H10F 106.5 . . ?
C106 C1A H1AA 108.8 . . ?
C106 C1A H1AB 108.8 . . ?
H1AA C1A H1AB 107.7 . . ?
C108 C1A C106 114.0(18) . . ?
C108 C1A H1AA 108.8 . . ?
C108 C1A H1AB 108.8 . . ?
C108 C107 H107 120.0 . . ?
C108 C107 C112 120.0 . . ?
C112 C107 H107 120.0 . . ?
C107 C108 C1A 127.2(12) . . ?
C109 C108 C1A 112.6(12) . . ?
C109 C108 C107 120.0 . . ?
C108 C109 H109 120.0 . . ?
C110 C109 C108 120.0 . . ?
C110 C109 H109 120.0 . . ?
C109 C110 H110 120.0 . . ?
C109 C110 C111 120.0 . . ?
C111 C110 H110 120.0 . . ?
C110 C111 H111 120.0 . . ?
C112 C111 C110 120.0 . . ?
C112 C111 H111 120.0 . . ?
C107 C112 H112 120.0 . . ?
C111 C112 C107 120.0 . . ?
C111 C112 H112 120.0 . . ?
H5A O5 H5B 104.5 . . ?
F4A C5A C4A 109.0(15) . . ?
F5A C5A F4A 95(2) . . ?
F5A C5A F6A 119.3(19) . . ?
F5A C5A C4A 110.6(15) . . ?
F6A C5A F4A 106(2) . . ?
F6A C5A C4A 114.7(15) . . ?
F1A C2A C115 109(2) . . ?
F2A C2A F1A 103(2) . . ?
F2A C2A C115 116(2) . . ?
F3A C2A F1A 103(2) . . ?
F3A C2A F2A 114.5(17) . . ?
F3A C2A C115 109(2) . . ?
O2A C4A C5A 121(2) . . ?
O2A C4A C3A 120(3) . . ?
C3A C4A C5A 119(2) . . ?
C3A C115 C2A 116(2) . . ?
O38 C115 C2A 112(3) . . ?
O38 C115 C3A 132(3) . . ?
C4A C3A C115 124(3) . . ?
C4A C3A H3AC 118.0 . . ?
C115 C3A H3AC 118.0 . . ?
C115 O38 Cu1A 132(2) . . ?
O3 Cu1A O4 90.3(7) . . ?
O3 Cu1A N1 87.1(7) . . ?
O3 Cu1A O38 141.6(13) . . ?
O4 Cu1A N1 155.9(7) . . ?
O4 Cu1A O38 84.1(8) . . ?
N1 Cu1A O38 83.1(9) . . ?

loop_
_geom_bond_atom_site_label_1
_geom_bond_atom_site_label_2
_geom_bond_distance
_geom_bond_site_symmetry_2
_geom_bond_publ_flag
Cr1 F13 1.932(5) . ?
Cr1 F20 1.935(5) . ?
Cr1 O35 1.943(6) . ?
Cr1 O37 1.943(7) . ?
Cr1 O7 1.960(6) . ?
Cr1 O13 1.955(6) . ?
Cr2 F13 1.965(5) . ?
Cr2 F14 1.942(5) . ?
Cr2 O31 1.983(7) . ?
Cr2 O33 1.939(8) . ?
Cr2 O34 1.952(7) . ?
Cr2 O36 1.968(8) . ?
Cr3 F14 1.935(5) . ?
Cr3 F15 1.941(5) . ?
Cr3 O30 1.950(7) . ?
Cr3 O29 1.952(7) . ?
Cr3 O27 1.954(7) . ?
Cr3 O32 1.954(7) . ?
Cr8 F20 1.930(5) . ?
Cr8 F19 1.928(5) . ?
Cr8 O6 1.943(7) . ?
Cr8 O8 1.956(7) . ?
Cr8 O10 1.959(7) . ?
Cr8 O12 1.958(7) . ?
Cr6 F18 1.989(5) . ?
Cr6 F17 1.975(5) . ?
Cr6 O18 1.990(7) . ?
Cr6 O17 1.984(7) . ?
Cr6 O20 1.997(7) . ?
Cr6 O15 2.003(8) . ?
Cr7 F19 1.940(5) . ?
Cr7 F18 1.913(6) . ?
Cr7 O9 1.961(8) . ?
Cr7 O14 1.959(7) . ?
Cr7 O11 1.964(7) . ?
Cr7 O16 1.925(7) . ?
Cr4 F16 1.922(5) . ?
Cr4 F15 1.928(5) . ?
Cr4 O26 1.964(7) . ?
Cr4 O23 1.942(7) . ?
Cr4 O28 1.955(7) . ?
Cr4 O25 1.933(7) . ?
Cr5 F16 1.947(5) . ?
Cr5 F17 1.944(6) . ?
Cr5 O22 1.982(8) . ?
Cr5 O19 1.960(8) . ?
Cr5 O24 1.985(7) . ?
Cr5 O21 1.955(8) . ?
O35 C87 1.277(11) . ?
O37 C92 1.242(12) . ?
O7 C17 1.262(11) . ?
O13 C32 1.276(11) . ?
O6 C17 1.268(11) . ?
O31 C77 1.262(12) . ?
O8 C22 1.271(12) . ?
O33 C82 1.287(12) . ?
O30 C77 1.272(12) . ?
O26 C67 1.265(12) . ?
O9 C22 1.267(12) . ?
O34 C87 1.255(11) . ?
O29 C72 1.270(12) . ?
O36 C92 1.288(12) . ?
O27 C67 1.277(12) . ?
O14 C37 1.274(13) . ?
O32 C82 1.259(13) . ?
O11 C27 1.257(12) . ?
O23 C57 1.271(13) . ?
O10 C27 1.255(11) . ?
O16 C42 1.266(13) . ?
O18 C47 1.265(13) . ?
O12 C32 1.262(11) . ?
O28 C72 1.259(12) . ?
O17 C42 1.232(13) . ?
O25 C62 1.260(12) . ?
O20 C52 1.218(13) . ?
O15 C37 1.235(12) . ?
O22 C57 1.238(13) . ?
O19 C47 1.258(13) . ?
O24 C62 1.249(12) . ?
O21 C52 1.233(13) . ?
C92 C93 1.483(15) . ?
C22 C23 1.498(14) . ?
C82 C83 1.503(15) . ?
C17 C18 1.541(16) . ?
C17 C18A 1.54(2) . ?
C88 C87 1.533(14) . ?
C88 C89 1.527(15) . ?
C88 C90 1.531(15) . ?
C88 C91 1.506(16) . ?
C32 C33 1.537(14) . ?
C27 C28 1.517(14) . ?
C33 C34 1.527(14) . ?
C33 C35 1.534(15) . ?
C33 C36 1.550(15) . ?
C67 C68 1.496(15) . ?
C72 C73 1.540(18) . ?
C72 C73A 1.541(19) . ?
C77 C78 1.518(15) . ?
C42 C43 1.550(19) . ?
C42 C43A 1.547(17) . ?
C62 C63 1.54(2) . ?
C62 C63A 1.533(15) . ?
C57 C58 1.562(17) . ?
C79 H79A 0.9800 . ?
C79 H79B 0.9800 . ?
C79 H79C 0.9800 . ?
C79 C78 1.528(15) . ?
C23 C24 1.545(15) . ?
C23 C25 1.507(16) . ?
C23 C26 1.568(16) . ?
C28 C29 1.522(15) . ?
C28 C30 1.531(15) . ?
C28 C31 1.521(16) . ?
C47 C48 1.477(18) . ?
C47 C48A 1.473(19) . ?
C37 C38 1.501(19) . ?
C37 C38A 1.50(2) . ?
C63 C64 1.49(2) . ?
C63 C65 1.58(3) . ?
C63 C66 1.53(3) . ?
C52 C53 1.546(16) . ?
C68 C69 1.525(15) . ?
C68 C70 1.506(16) . ?
C68 C71 1.524(16) . ?
C78 C80 1.566(17) . ?
C78 C81 1.522(16) . ?
C83 C84 1.532(17) . ?
C83 C85 1.573(17) . ?
C83 C86 1.509(16) . ?
C34 H34A 0.9800 . ?
C34 H34B 0.9800 . ?
C34 H34C 0.9800 . ?
C43 C44 1.55(2) . ?
C43 C45 1.48(2) . ?
C43 C46 1.47(2) . ?
C35 H35A 0.9800 . ?
C35 H35B 0.9800 . ?
C35 H35C 0.9800 . ?
C48 C49 1.514(19) . ?
C48 C50 1.59(2) . ?
C48 C51 1.52(2) . ?
C73 C74 1.44(2) . ?
C73 C75 1.46(2) . ?
C73 C76 1.58(2) . ?
C69 H69A 0.9800 . ?
C69 H69B 0.9800 . ?
C69 H69C 0.9800 . ?
C53 C54 1.490(16) . ?
C53 C55 1.504(16) . ?
C53 C56 1.573(17) . ?
C93 C94 1.560(16) . ?
C93 C95 1.529(17) . ?
C93 C96 1.512(17) . ?
C18 C19 1.52(2) . ?
C18 C20 1.51(2) . ?
C18 C21 1.580(19) . ?
C36 H36A 0.9800 . ?
C36 H36B 0.9800 . ?
C36 H36C 0.9800 . ?
C58 C59 1.469(18) . ?
C58 C60 1.472(18) . ?
C58 C61 1.547(19) . ?
C24 H24A 0.9800 . ?
C24 H24B 0.9800 . ?
C24 H24C 0.9800 . ?
C89 H89A 0.9800 . ?
C89 H89B 0.9800 . ?
C89 H89C 0.9800 . ?
C29 H29A 0.9800 . ?
C29 H29B 0.9800 . ?
C29 H29C 0.9800 . ?
C80 H80A 0.9800 . ?
C80 H80B 0.9800 . ?
C80 H80C 0.9800 . ?
C64 H64A 0.9800 . ?
C64 H64B 0.9800 . ?
C64 H64C 0.9800 . ?
C38 C39 1.49(2) . ?
C38 C40 1.51(2) . ?
C38 C41 1.61(2) . ?
C44 H44A 0.9800 . ?
C44 H44B 0.9800 . ?
C44 H44C 0.9800 . ?
C90 H90A 0.9800 . ?
C90 H90B 0.9800 . ?
C90 H90C 0.9800 . ?
C30 H30A 0.9800 . ?
C30 H30B 0.9800 . ?
C30 H30C 0.9800 . ?
C31 H31A 0.9800 . ?
C31 H31B 0.9800 . ?
C31 H31C 0.9800 . ?
C54 H54A 0.9800 . ?
C54 H54B 0.9800 . ?
C54 H54C 0.9800 . ?
C91 H91A 0.9800 . ?
C91 H91B 0.9800 . ?
C91 H91C 0.9800 . ?
C70 H70A 0.9800 . ?
C70 H70B 0.9800 . ?
C70 H70C 0.9800 . ?
C94 H94A 0.9800 . ?
C94 H94B 0.9800 . ?
C94 H94C 0.9800 . ?
C71 H71A 0.9800 . ?
C71 H71B 0.9800 . ?
C71 H71C 0.9800 . ?
C55 H55A 0.9800 . ?
C55 H55B 0.9800 . ?
C55 H55C 0.9800 . ?
C65 H65A 0.9800 . ?
C65 H65B 0.9800 . ?
C65 H65C 0.9800 . ?
C25 H25A 0.9800 . ?
C25 H25B 0.9800 . ?
C25 H25C 0.9800 . ?
C81 H81A 0.9800 . ?
C81 H81B 0.9800 . ?
C81 H81C 0.9800 . ?
C84 H84A 0.9800 . ?
C84 H84B 0.9800 . ?
C84 H84C 0.9800 . ?
C26 H26A 0.9800 . ?
C26 H26B 0.9800 . ?
C26 H26C 0.9800 . ?
C95 H95A 0.9800 . ?
C95 H95B 0.9800 . ?
C95 H95C 0.9800 . ?
C56 H56A 0.9800 . ?
C56 H56B 0.9800 . ?
C56 H56C 0.9800 . ?
C85 H85A 0.9800 . ?
C85 H85B 0.9800 . ?
C85 H85C 0.9800 . ?
C66 H66A 0.9800 . ?
C66 H66B 0.9800 . ?
C66 H66C 0.9800 . ?
C86 H86A 0.9800 . ?
C86 H86B 0.9800 . ?
C86 H86C 0.9800 . ?
C96 H96A 0.9800 . ?
C96 H96B 0.9800 . ?
C96 H96C 0.9800 . ?
C19 H19A 0.9800 . ?
C19 H19B 0.9800 . ?
C19 H19C 0.9800 . ?
C45 H45A 0.9800 . ?
C45 H45B 0.9800 . ?
C45 H45C 0.9800 . ?
C59 H59A 0.9800 . ?
C59 H59B 0.9800 . ?
C59 H59C 0.9800 . ?
C20 H20A 0.9800 . ?
C20 H20B 0.9800 . ?
C20 H20C 0.9800 . ?
C21 H21A 0.9800 . ?
C21 H21B 0.9800 . ?
C21 H21C 0.9800 . ?
C60 H60A 0.9800 . ?
C60 H60B 0.9800 . ?
C60 H60C 0.9800 . ?
C49 H49A 0.9800 . ?
C49 H49B 0.9800 . ?
C49 H49C 0.9800 . ?
C39 H39A 0.9800 . ?
C39 H39B 0.9800 . ?
C39 H39C 0.9800 . ?
C46 H46A 0.9800 . ?
C46 H46B 0.9800 . ?
C46 H46C 0.9800 . ?
C50 H50A 0.9800 . ?
C50 H50B 0.9800 . ?
C50 H50C 0.9800 . ?
C51 H51A 0.9800 . ?
C51 H51B 0.9800 . ?
C51 H51C 0.9800 . ?
C40 H40A 0.9800 . ?
C40 H40B 0.9800 . ?
C40 H40C 0.9800 . ?
C61 H61A 0.9800 . ?
C61 H61B 0.9800 . ?
C61 H61C 0.9800 . ?
C41 H41A 0.9800 . ?
C41 H41B 0.9800 . ?
C41 H41C 0.9800 . ?
C74 H74A 0.9800 . ?
C74 H74B 0.9800 . ?
C74 H74C 0.9800 . ?
C75 H75A 0.9800 . ?
C75 H75B 0.9800 . ?
C75 H75C 0.9800 . ?
C76 H76A 0.9800 . ?
C76 H76B 0.9800 . ?
C76 H76C 0.9800 . ?
Cu1 O1 1.935(15) . ?
Cu1 O3 1.975(11) . ?
Cu1 O4 2.030(11) . ?
Cu1 O2 2.395(14) . ?
Cu1 N1 2.004(11) . ?
F7 C7 1.339(15) . ?
F8 C7 1.345(16) . ?
F9 C7 1.366(15) . ?
F1 C2 1.334(12) . ?
F2 C2 1.350(12) . ?
F10 C10 1.47(2) . ?
F11 C10 1.35(2) . ?
F12 C10 1.19(2) . ?
F3 C2 1.349(11) . ?
F4 C5 1.312(12) . ?
F5 C5 1.308(12) . ?
F6 C5 1.326(12) . ?
O1 C1 1.214(17) . ?
O3 C6 1.275(15) . ?
O3 Cu1A 1.946(18) . ?
O4 C9 1.278(17) . ?
O4 Cu1A 2.010(15) . ?
O2 C4 1.214(17) . ?
N2 H2 0.8800 . ?
N2 C15 1.387(14) . ?
N2 C14 1.349(15) . ?
N1 C14 1.302(15) . ?
N1 C16 1.369(15) . ?
N1 Cu1A 2.105(16) . ?
C5 C4 1.49(3) . ?
C15 C16 1.249(17) . ?
C15 C97 1.501(13) . ?
C15 C97A 1.520(15) . ?
C6 C7 1.528(19) . ?
C6 C8 1.363(19) . ?
C14 H14 0.9500 . ?
C16 H16 0.9500 . ?
C8 H8 0.9500 . ?
C8 C9 1.36(2) . ?
C2 C1 1.52(2) . ?
C9 C10 1.67(3) . ?
C4 C3 1.46(3) . ?
C1 C3 1.46(3) . ?
C3 H3 0.9500 . ?
C102 C103 1.3900 . ?
C102 C101 1.3900 . ?
C102 C104 1.482(15) . ?
C103 H103 0.9500 . ?
C103 C98 1.3900 . ?
C98 H98 0.9500 . ?
C98 C99 1.3900 . ?
C99 H99 0.9500 . ?
C99 C100 1.3900 . ?
C100 H100 0.9500 . ?
C100 C101 1.3900 . ?
C101 H101 0.9500 . ?
N3 H3A 0.9100 . ?
N3 H3B 0.9100 . ?
N3 C97 1.457(13) . ?
N3 C105 1.478(13) . ?
C97 H97A 0.9900 . ?
C97 H97B 0.9900 . ?
C104 H10A 0.9900 . ?
C104 H10B 0.9900 . ?
C104 C105 1.514(13) . ?
C105 H10C 0.9900 . ?
C105 H10D 0.9900 . ?
C75A H75D 0.9800 . ?
C75A H75E 0.9800 . ?
C75A H75F 0.9800 . ?
C75A C73A 1.46(2) . ?
C73A C76A 1.59(2) . ?
C73A C74A 1.44(2) . ?
C76A H76D 0.9800 . ?
C76A H76E 0.9800 . ?
C76A H76F 0.9800 . ?
C74A H74D 0.9800 . ?
C74A H74E 0.9800 . ?
C74A H74F 0.9800 . ?
C64A H64D 0.9800 . ?
C64A H64E 0.9800 . ?
C64A H64F 0.9800 . ?
C64A C63A 1.496(17) . ?
C63A C66A 1.529(19) . ?
C63A C65A 1.570(18) . ?
C66A H66D 0.9800 . ?
C66A H66E 0.9800 . ?
C66A H66F 0.9800 . ?
C65A H65D 0.9800 . ?
C65A H65E 0.9800 . ?
C65A H65F 0.9800 . ?
C43A C44A 1.557(17) . ?
C43A C46A 1.47(2) . ?
C43A C45A 1.49(2) . ?
C44A H44D 0.9800 . ?
C44A H44E 0.9800 . ?
C44A H44F 0.9800 . ?
C46A H46D 0.9800 . ?
C46A H46E 0.9800 . ?
C46A H46F 0.9800 . ?
C45A H45D 0.9800 . ?
C45A H45E 0.9800 . ?
C45A H45F 0.9800 . ?
C38A C39A 1.49(2) . ?
C38A C40A 1.51(2) . ?
C38A C41A 1.61(2) . ?
C39A H39D 0.9800 . ?
C39A H39E 0.9800 . ?
C39A H39F 0.9800 . ?
C40A H40D 0.9800 . ?
C40A H40E 0.9800 . ?
C40A H40F 0.9800 . ?
C41A H41D 0.9800 . ?
C41A H41E 0.9800 . ?
C41A H41F 0.9800 . ?
C18A C21A 1.58(2) . ?
C18A C20A 1.52(3) . ?
C18A C19A 1.52(3) . ?
C21A H21D 0.9800 . ?
C21A H21E 0.9800 . ?
C21A H21F 0.9800 . ?
C20A H20D 0.9800 . ?
C20A H20E 0.9800 . ?
C20A H20F 0.9800 . ?
C19A H19D 0.9800 . ?
C19A H19E 0.9800 . ?
C19A H19F 0.9800 . ?
C48A C49A 1.51(2) . ?
C48A C50A 1.59(2) . ?
C48A C51A 1.52(2) . ?
C49A H49D 0.9800 . ?
C49A H49E 0.9800 . ?
C49A H49F 0.9800 . ?
C50A H50D 0.9800 . ?
C50A H50E 0.9800 . ?
C50A H50F 0.9800 . ?
C51A H51D 0.9800 . ?
C51A H51E 0.9800 . ?
C51A H51F 0.9800 . ?
C97A H97C 0.9900 . ?
C97A H97D 0.9900 . ?
C97A N3A 1.450(14) . ?
N3A H3AA 0.9100 . ?
N3A H3AB 0.9100 . ?
N3A C106 1.452(15) . ?
C106 H10E 0.9900 . ?
C106 H10F 0.9900 . ?
C106 C1A 1.514(14) . ?
C1A H1AA 0.9900 . ?
C1A H1AB 0.9900 . ?
C1A C108 1.489(15) . ?
C107 H107 0.9500 . ?
C107 C108 1.3900 . ?
C107 C112 1.3900 . ?
C108 C109 1.3900 . ?
C109 H109 0.9500 . ?
C109 C110 1.3900 . ?
C110 H110 0.9500 . ?
C110 C111 1.3900 . ?
C111 H111 0.9500 . ?
C111 C112 1.3900 . ?
C112 H112 0.9500 . ?
O5 H5A 0.8501 . ?
O5 H5B 0.8497 . ?
F1A C2A 1.371(15) . ?
F2A C2A 1.364(15) . ?
F3A C2A 1.357(15) . ?
F4A C5A 1.329(15) . ?
F5A C5A 1.305(15) . ?
F6A C5A 1.317(15) . ?
O2A C4A 1.215(17) . ?
C5A C4A 1.46(3) . ?
C2A C115 1.53(3) . ?
C4A C3A 1.45(3) . ?
C115 C3A 1.48(3) . ?
C115 O38 1.214(18) . ?
C3A H3AC 0.9500 . ?
O38 Cu1A 2.31(3) . ?

loop_
_geom_torsion_atom_site_label_1
_geom_torsion_atom_site_label_2
_geom_torsion_atom_site_label_3
_geom_torsion_atom_site_label_4
_geom_torsion
_geom_torsion_site_symmetry_1
_geom_torsion_site_symmetry_2
_geom_torsion_site_symmetry_3
_geom_torsion_site_symmetry_4
_geom_torsion_publ_flag
Cr1 O35 C87 O34 -21.2(14) . . . . ?
Cr1 O35 C87 C88 157.0(7) . . . . ?
Cr1 O37 C92 O36 -19.6(15) . . . . ?
Cr1 O37 C92 C93 158.8(7) . . . . ?
Cr1 O7 C17 O6 22.8(14) . . . . ?
Cr1 O7 C17 C18 -164.3(9) . . . . ?
Cr1 O7 C17 C18A -141.3(17) . . . . ?
Cr1 O13 C32 O12 14.8(17) . . . . ?
Cr1 O13 C32 C33 -165.5(7) . . . . ?
Cr2 O31 C77 O30 -13.2(14) . . . . ?
Cr2 O31 C77 C78 167.5(7) . . . . ?
Cr2 O33 C82 O32 -17.9(16) . . . . ?
Cr2 O33 C82 C83 163.3(8) . . . . ?
Cr2 O34 C87 O35 -7.1(16) . . . . ?
Cr2 O34 C87 C88 174.7(7) . . . . ?
Cr2 O36 C92 O37 -12.6(14) . . . . ?
Cr2 O36 C92 C93 169.0(7) . . . . ?
Cr3 O30 C77 O31 -24.8(16) . . . . ?
Cr3 O30 C77 C78 154.6(7) . . . . ?
Cr3 O29 C72 O28 18.1(17) . . . . ?
Cr3 O29 C72 C73 -162.7(10) . . . . ?
Cr3 O29 C72 C73A -158.9(11) . . . . ?
Cr3 O27 C67 O26 27.6(13) . . . . ?
Cr3 O27 C67 C68 -154.2(8) . . . . ?
Cr3 O32 C82 O33 -14.8(15) . . . . ?
Cr3 O32 C82 C83 164.0(7) . . . . ?
Cr8 O6 C17 O7 11.1(16) . . . . ?
Cr8 O6 C17 C18 -162.3(9) . . . . ?
Cr8 O6 C17 C18A 174.7(17) . . . . ?
Cr8 O8 C22 O9 -17.0(15) . . . . ?
Cr8 O8 C22 C23 158.4(7) . . . . ?
Cr8 O10 C27 O11 -6.4(17) . . . . ?
Cr8 O10 C27 C28 176.8(7) . . . . ?
Cr8 O12 C32 O13 20.1(15) . . . . ?
Cr8 O12 C32 C33 -159.5(7) . . . . ?
Cr6 O18 C47 O19 -26.6(15) . . . . ?
Cr6 O18 C47 C48 149.5(10) . . . . ?
Cr6 O18 C47 C48A 147.3(12) . . . . ?
Cr6 O17 C42 O16 -14(2) . . . . ?
Cr6 O17 C42 C43 159.5(14) . . . . ?
Cr6 O17 C42 C43A 170.6(11) . . . . ?
Cr6 O20 C52 O21 -1(2) . . . . ?
Cr6 O20 C52 C53 173.5(8) . . . . ?
Cr6 O15 C37 O14 -28.8(17) . . . . ?
Cr6 O15 C37 C38 145.5(11) . . . . ?
Cr6 O15 C37 C38A 147.3(12) . . . . ?
Cr7 O9 C22 O8 27.3(15) . . . . ?
Cr7 O9 C22 C23 -148.1(8) . . . . ?
Cr7 O14 C37 O15 0.3(18) . . . . ?
Cr7 O14 C37 C38 -174.3(10) . . . . ?
Cr7 O14 C37 C38A -175.6(12) . . . . ?
Cr7 O11 C27 O10 18.2(18) . . . . ?
Cr7 O11 C27 C28 -165.0(7) . . . . ?
Cr7 O16 C42 O17 -11.8(18) . . . . ?
Cr7 O16 C42 C43 174.8(13) . . . . ?
Cr7 O16 C42 C43A 164.1(11) . . . . ?
Cr4 O26 C67 O27 3.8(16) . . . . ?
Cr4 O26 C67 C68 -174.5(7) . . . . ?
Cr4 O23 C57 O22 -14.9(18) . . . . ?
Cr4 O23 C57 C58 161.7(8) . . . . ?
Cr4 O28 C72 O29 16.8(16) . . . . ?
Cr4 O28 C72 C73 -162.4(10) . . . . ?
Cr4 O28 C72 C73A -166.3(11) . . . . ?
Cr4 O25 C62 O24 2.5(18) . . . . ?
Cr4 O25 C62 C63 174.6(17) . . . . ?
Cr4 O25 C62 C63A -172.5(8) . . . . ?
Cr5 O22 C57 O23 30.3(17) . . . . ?
Cr5 O22 C57 C58 -146.1(9) . . . . ?
Cr5 O19 C47 O18 2.1(18) . . . . ?
Cr5 O19 C47 C48 -173.8(10) . . . . ?
Cr5 O19 C47 C48A -171.7(11) . . . . ?
Cr5 O24 C62 O25 12.7(19) . . . . ?
Cr5 O24 C62 C63 -158(2) . . . . ?
Cr5 O24 C62 C63A -172.2(9) . . . . ?
Cr5 O21 C52 O20 -25(2) . . . . ?
Cr5 O21 C52 C53 160.3(8) . . . . ?
O37 C92 C93 C94 171.2(10) . . . . ?
O37 C92 C93 C95 51.0(14) . . . . ?
O37 C92 C93 C96 -65.3(14) . . . . ?
O7 C17 C18 C19 14.8(18) . . . . ?
O7 C17 C18 C20 -112.3(13) . . . . ?
O7 C17 C18 C21 132.1(13) . . . . ?
O7 C17 C18A C21A -179(3) . . . . ?
O7 C17 C18A C20A -63(3) . . . . ?
O7 C17 C18A C19A 64(3) . . . . ?
O13 C32 C33 C34 -14.1(14) . . . . ?
O13 C32 C33 C35 103.6(11) . . . . ?
O13 C32 C33 C36 -136.8(10) . . . . ?
O6 C17 C18 C19 -171.5(12) . . . . ?
O6 C17 C18 C20 61.4(14) . . . . ?
O6 C17 C18 C21 -54.2(17) . . . . ?
O6 C17 C18A C21A 16(3) . . . . ?
O6 C17 C18A C20A 132(2) . . . . ?
O6 C17 C18A C19A -101(3) . . . . ?
O31 C77 C78 C79 -9.6(14) . . . . ?
O31 C77 C78 C80 -130.0(10) . . . . ?
O31 C77 C78 C81 112.9(11) . . . . ?
O8 C22 C23 C24 -90.6(11) . . . . ?
O8 C22 C23 C25 149.6(10) . . . . ?
O8 C22 C23 C26 25.6(14) . . . . ?
O33 C82 C83 C84 101.3(12) . . . . ?
O33 C82 C83 C85 -142.2(10) . . . . ?
O33 C82 C83 C86 -19.1(16) . . . . ?
O30 C77 C78 C79 171.0(10) . . . . ?
O30 C77 C78 C80 50.6(12) . . . . ?
O30 C77 C78 C81 -66.5(13) . . . . ?
O26 C67 C68 C69 -174.5(9) . . . . ?
O26 C67 C68 C70 -53.4(13) . . . . ?
O26 C67 C68 C71 66.7(12) . . . . ?
O9 C22 C23 C24 85.1(11) . . . . ?
O9 C22 C23 C25 -34.7(14) . . . . ?
O9 C22 C23 C26 -158.6(10) . . . . ?
O29 C72 C73 C74 -131.7(17) . . . . ?
O29 C72 C73 C75 105.4(18) . . . . ?
O29 C72 C73 C76 -16(2) . . . . ?
O29 C72 C73A C75A 59(2) . . . . ?
O29 C72 C73A C76A -60(2) . . . . ?
O29 C72 C73A C74A -176(2) . . . . ?
O36 C92 C93 C94 -10.3(14) . . . . ?
O36 C92 C93 C95 -130.5(11) . . . . ?
O36 C92 C93 C96 113.2(12) . . . . ?
O27 C67 C68 C69 7.2(14) . . . . ?
O27 C67 C68 C70 128.3(11) . . . . ?
O27 C67 C68 C71 -111.6(11) . . . . ?
O14 C37 C38 C39 -119(2) . . . . ?
O14 C37 C38 C40 7(2) . . . . ?
O14 C37 C38 C41 123.2(19) . . . . ?
O14 C37 C38A C39A -147(2) . . . . ?
O14 C37 C38A C40A -25(3) . . . . ?
O14 C37 C38A C41A 95(3) . . . . ?
O32 C82 C83 C84 -77.6(13) . . . . ?
O32 C82 C83 C85 38.9(14) . . . . ?
O32 C82 C83 C86 162.0(11) . . . . ?
O11 C27 C28 C29 102.3(11) . . . . ?
O11 C27 C28 C30 -15.6(14) . . . . ?
O11 C27 C28 C31 -136.8(11) . . . . ?
O23 C57 C58 C59 -68.5(14) . . . . ?
O23 C57 C58 C60 54.9(17) . . . . ?
O23 C57 C58 C61 176.0(11) . . . . ?
O10 C27 C28 C29 -80.7(12) . . . . ?
O10 C27 C28 C30 161.4(10) . . . . ?
O10 C27 C28 C31 40.3(14) . . . . ?
O16 C42 C43 C44 -174(2) . . . . ?
O16 C42 C43 C45 66(2) . . . . ?
O16 C42 C43 C46 -56(2) . . . . ?
O16 C42 C43A C44A 153.9(17) . . . . ?
O16 C42 C43A C46A -82.9(18) . . . . ?
O16 C42 C43A C45A 36(2) . . . . ?
O18 C47 C48 C49 168.4(18) . . . . ?
O18 C47 C48 C50 -73.3(19) . . . . ?
O18 C47 C48 C51 46(2) . . . . ?
O18 C47 C48A C49A 137(2) . . . . ?
O18 C47 C48A C50A -103(2) . . . . ?
O18 C47 C48A C51A 17(3) . . . . ?
O12 C32 C33 C34 165.6(10) . . . . ?
O12 C32 C33 C35 -76.7(12) . . . . ?
O12 C32 C33 C36 42.9(13) . . . . ?
O28 C72 C73 C74 48(2) . . . . ?
O28 C72 C73 C75 -75(2) . . . . ?
O28 C72 C73 C76 163.2(17) . . . . ?
O28 C72 C73A C75A -118.0(18) . . . . ?
O28 C72 C73A C76A 123(2) . . . . ?
O28 C72 C73A C74A 7(3) . . . . ?
O17 C42 C43 C44 12(3) . . . . ?
O17 C42 C43 C45 -108(2) . . . . ?
O17 C42 C43 C46 130(2) . . . . ?
O17 C42 C43A C44A -30(2) . . . . ?
O17 C42 C43A C46A 93.4(17) . . . . ?
O17 C42 C43A C45A -147.9(15) . . . . ?
O25 C62 C63 C64 102(3) . . . . ?
O25 C62 C63 C65 -137(3) . . . . ?
O25 C62 C63 C66 -24(3) . . . . ?
O25 C62 C63A C64A 37.8(16) . . . . ?
O25 C62 C63A C66A -83.3(13) . . . . ?
O25 C62 C63A C65A 159.3(10) . . . . ?
O20 C52 C53 C54 -105.2(13) . . . . ?
O20 C52 C53 C55 22.3(17) . . . . ?
O20 C52 C53 C56 140.5(12) . . . . ?
O15 C37 C38 C39 67(2) . . . . ?
O15 C37 C38 C40 -168.1(19) . . . . ?
O15 C37 C38 C41 -52(2) . . . . ?
O15 C37 C38A C39A 37(3) . . . . ?
O15 C37 C38A C40A 159(2) . . . . ?
O15 C37 C38A C41A -81(3) . . . . ?
O22 C57 C58 C59 108.2(14) . . . . ?
O22 C57 C58 C60 -128.3(14) . . . . ?
O22 C57 C58 C61 -7.2(17) . . . . ?
O19 C47 C48 C49 -15(2) . . . . ?
O19 C47 C48 C50 102.9(18) . . . . ?
O19 C47 C48 C51 -138(2) . . . . ?
O19 C47 C48A C49A -49(3) . . . . ?
O19 C47 C48A C50A 71(2) . . . . ?
O19 C47 C48A C51A -169(2) . . . . ?
O24 C62 C63 C64 -85(4) . . . . ?
O24 C62 C63 C65 35(3) . . . . ?
O24 C62 C63 C66 148(3) . . . . ?
O24 C62 C63A C64A -137.6(13) . . . . ?
O24 C62 C63A C66A 101.2(13) . . . . ?
O24 C62 C63A C65A -16.1(16) . . . . ?
O21 C52 C53 C54 69.9(15) . . . . ?
O21 C52 C53 C55 -162.6(12) . . . . ?
O21 C52 C53 C56 -44.4(14) . . . . ?
C89 C88 C87 O35 -170.7(9) . . . . ?
C89 C88 C87 O34 7.7(14) . . . . ?
C90 C88 C87 O35 -50.9(13) . . . . ?
C90 C88 C87 O34 127.5(11) . . . . ?
C91 C88 C87 O35 70.5(12) . . . . ?
C91 C88 C87 O34 -111.1(11) . . . . ?
Cu1 O1 C1 C2 -152.1(14) . . . . ?
Cu1 O1 C1 C3 29(4) . . . . ?
Cu1 O3 C6 C7 178.6(9) . . . . ?
Cu1 O3 C6 C8 3(2) . . . . ?
Cu1 O4 C9 C8 3(2) . . . . ?
Cu1 O4 C9 C10 174.3(11) . . . . ?
Cu1 O2 C4 C5 151.3(14) . . . . ?
Cu1 O2 C4 C3 -11(3) . . . . ?
Cu1 N1 C14 N2 -175.6(8) . . . . ?
Cu1 N1 C16 C15 173.8(10) . . . . ?
F1 C2 C1 O1 -52(2) . . . . ?
F1 C2 C1 C3 126.6(19) . . . . ?
F2 C2 C1 O1 69(2) . . . . ?
F2 C2 C1 C3 -112(2) . . . . ?
F3 C2 C1 O1 -169.7(17) . . . . ?
F3 C2 C1 C3 9(2) . . . . ?
F4 C5 C4 O2 17(3) . . . . ?
F4 C5 C4 C3 -179.6(18) . . . . ?
F5 C5 C4 O2 124(2) . . . . ?
F5 C5 C4 C3 -73(2) . . . . ?
F6 C5 C4 O2 -109(2) . . . . ?
F6 C5 C4 C3 54(2) . . . . ?
O1 C1 C3 C4 -8(4) . . . . ?
O3 C6 C7 F7 -2.2(19) . . . . ?
O3 C6 C7 F8 -127.3(13) . . . . ?
O3 C6 C7 F9 116.8(14) . . . . ?
O3 C6 C8 C9 -13(3) . . . . ?
O4 C9 C10 F10 73.1(18) . . . . ?
O4 C9 C10 F11 170.0(16) . . . . ?
O4 C9 C10 F12 -46(3) . . . . ?
O2 C4 C3 C1 0(4) . . . . ?
N2 C15 C16 N1 0.2(18) . . . . ?
N2 C15 C97 N3 92.8(15) . . . . ?
N2 C15 C97A N3A -100(2) . . . . ?
C5 C4 C3 C1 -162.7(19) . . . . ?
C15 N2 C14 N1 2.0(16) . . . . ?
C15 C97A N3A C106 170(2) . . . . ?
C6 C8 C9 O4 10(3) . . . . ?
C6 C8 C9 C10 -160.8(17) . . . . ?
C7 C6 C8 C9 172.0(15) . . . . ?
C14 N2 C15 C16 -1.3(16) . . . . ?
C14 N2 C15 C97 158.8(12) . . . . ?
C14 N2 C15 C97A -158.1(13) . . . . ?
C14 N1 C16 C15 1.0(18) . . . . ?
C16 N1 C14 N2 -1.9(16) . . . . ?
C16 C15 C97 N3 -112.9(19) . . . . ?
C16 C15 C97A N3A 113(2) . . . . ?
C8 C6 C7 F7 173.5(14) . . . . ?
C8 C6 C7 F8 48(2) . . . . ?
C8 C6 C7 F9 -67.5(18) . . . . ?
C8 C9 C10 F10 -115.1(19) . . . . ?
C8 C9 C10 F11 -18(3) . . . . ?
C8 C9 C10 F12 126(2) . . . . ?
C2 C1 C3 C4 172.9(19) . . . . ?
C102 C103 C98 C99 0.0 . . . . ?
C102 C104 C105 N3 166.5(14) . . . . ?
C103 C102 C101 C100 0.0 . . . . ?
C103 C102 C104 C105 78.9(16) . . . . ?
C103 C98 C99 C100 0.0 . . . . ?
C98 C99 C100 C101 0.0 . . . . ?
C99 C100 C101 C102 0.0 . . . . ?
C101 C102 C103 C98 0.0 . . . . ?
C101 C102 C104 C105 -105.5(14) . . . . ?
C97 C15 C16 N1 -156.0(13) . . . . ?
C97 N3 C105 C104 54(2) . . . . ?
C104 C102 C103 C98 175.4(15) . . . . ?
C104 C102 C101 C100 -175.7(14) . . . . ?
C105 N3 C97 C15 171.2(13) . . . . ?
C97A C15 C16 N1 148.3(18) . . . . ?
C97A N3A C106 C1A 57(4) . . . . ?
N3A C106 C1A C108 167(2) . . . . ?
C106 C1A C108 C107 72(2) . . . . ?
C106 C1A C108 C109 -103(2) . . . . ?
C1A C108 C109 C110 174.8(18) . . . . ?
C107 C108 C109 C110 0.0 . . . . ?
C108 C107 C112 C111 0.0 . . . . ?
C108 C109 C110 C111 0.0 . . . . ?
C109 C110 C111 C112 0.0 . . . . ?
C110 C111 C112 C107 0.0 . . . . ?
C112 C107 C108 C1A -174(2) . . . . ?
C112 C107 C108 C109 0.0 . . . . ?
F1A C2A C115 C3A 90(3) . . . . ?
F1A C2A C115 O38 -86(4) . . . . ?
F2A C2A C115 C3A -153(3) . . . . ?
F2A C2A C115 O38 30(4) . . . . ?
F3A C2A C115 C3A -22(4) . . . . ?
F3A C2A C115 O38 162(3) . . . . ?
F4A C5A C4A O2A -68.3(19) . . . . ?
F4A C5A C4A C3A 112(3) . . . . ?
F5A C5A C4A O2A 34.5(19) . . . . ?
F5A C5A C4A C3A -145(3) . . . . ?
F6A C5A C4A O2A 173(2) . . . . ?
F6A C5A C4A C3A -7(3) . . . . ?
O2A C4A C3A C115 1(5) . . . . ?
C5A C4A C3A C115 -179(3) . . . . ?
C2A C115 C3A C4A 179(3) . . . . ?
C2A C115 O38 Cu1A 145(3) . . . . ?
C3A C115 O38 Cu1A -31(7) . . . . ?
O38 C115 C3A C4A -6(7) . . . . ?
Cu1A O3 C6 C7 -161.5(10) . . . . ?
Cu1A O3 C6 C8 23(2) . . . . ?
Cu1A O4 C9 C8 -17(2) . . . . ?
Cu1A O4 C9 C10 154.6(12) . . . . ?
Cu1A N1 C14 N2 165.8(9) . . . . ?
Cu1A N1 C16 C15 -164.6(11) . . . . ?

loop_
_smtbx_masks_void_nr
_smtbx_masks_void_average_x
_smtbx_masks_void_average_y
_smtbx_masks_void_average_z
_smtbx_masks_void_volume
_smtbx_masks_void_count_electrons
_smtbx_masks_void_content
1 0.042 -0.073 0.134 43.5 0.0 ?
2 -0.042 0.073 0.866 43.5 0.0 ?
3 -0.042 0.427 0.366 43.5 0.0 ?
4 0.042 0.573 0.634 43.5 0.0 ?
5 0.084 0.597 0.102 40.0 2.3 ?
6 0.084 0.903 0.602 40.0 1.5 ?
7 0.104 0.090 0.974 7.1 0.0 ?
8 0.104 0.410 0.474 7.1 0.0 ?
9 0.226 0.075 0.363 220.2 29.2 ?
10 0.226 0.425 0.863 220.2 31.0 ?
11 0.274 0.575 0.363 220.2 33.8 ?
12 0.274 0.925 0.863 220.2 29.2 ?
13 0.243 0.132 0.055 14.1 -0.0 ?
14 0.243 0.368 0.555 14.1 0.0 ?
15 0.247 0.006 0.085 16.4 0.0 ?
16 0.247 0.494 0.585 16.4 0.0 ?
17 0.253 -0.006 0.585 16.4 0.0 ?
18 0.253 0.506 0.085 16.4 0.0 ?
19 0.257 0.632 0.055 14.1 0.7 ?
20 0.257 0.868 0.555 14.1 -0.0 ?
21 0.416 0.097 0.102 40.0 1.7 ?
22 0.416 0.403 0.602 40.0 1.8 ?
23 0.396 0.590 0.974 7.1 0.0 ?
24 0.396 0.910 0.474 7.1 0.0 ?
25 0.458 0.073 0.634 43.5 0.0 ?
26 0.458 0.427 0.134 43.5 0.0 ?
27 0.542 0.573 0.866 43.5 0.0 ?
28 0.542 0.927 0.366 43.5 0.0 ?
29 0.584 0.597 0.398 40.0 1.5 ?
30 0.584 0.903 0.898 40.0 1.5 ?
31 0.604 0.090 0.526 7.1 0.0 ?
32 0.604 0.410 0.026 7.1 0.0 ?
33 0.726 0.075 0.137 220.2 32.9 ?
34 0.726 0.425 0.637 220.2 28.3 ?
35 0.774 0.575 0.137 220.2 31.1 ?
36 0.774 0.925 0.637 220.2 32.8 ?
37 0.743 0.132 0.445 14.1 0.3 ?
38 0.743 0.368 0.945 14.1 0.0 ?
39 0.747 0.006 0.415 16.4 0.0 ?
40 0.747 0.494 0.915 16.4 0.0 ?
41 0.753 -0.006 0.915 16.4 0.0 ?
42 0.753 0.506 0.415 16.4 0.0 ?
43 0.757 0.632 0.445 14.1 0.5 ?
44 0.757 0.868 0.945 14.1 0.3 ?
45 0.916 0.097 0.398 40.0 2.6 ?
46 0.916 0.403 0.898 40.0 1.5 ?
47 0.896 0.590 0.526 7.1 0.0 ?
48 0.896 0.910 0.026 7.1 0.0 ?
